data_7015764
loop_
_publ_author_name
'Garc\'ia-\'Alvarez, Pablo'
'Kennedy, Alan R.'
'O'Hara, Charles T'
'Reilly, Kieran'
'Robertson, Gemma M.'

_publ_section_title
;
 Synthesis and structural chemistry of alkali metal tris(HMDS)
 magnesiates containing chiral diamine donor ligands.
;
_journal_issue 19
_journal_name_full 'Dalton transactions (Cambridge, England : 2003)'
_journal_page_first 5332
_journal_page_last 5341
_journal_paper_doi 10.1039/c1dt10058k
_journal_volume 40
_journal_year 2011
_chemical_absolute_configuration ad
_chemical_formula_sum 'C55 H114 Li Mg N7 Si6'
_chemical_formula_weight 1073.32
_chemical_name_systematic
;
?
;
_space_group_IT_number 4
_symmetry_cell_setting monoclinic
_symmetry_space_group_name_Hall 'P 2yb'
_symmetry_space_group_name_H-M 'P 1 21 1'
_atom_sites_solution_hydrogens geom
_atom_sites_solution_primary direct
_atom_sites_solution_secondary difmap
_audit_creation_method SHELXL-97
_cell_angle_alpha 90.00
_cell_angle_beta 90.512(5)
_cell_angle_gamma 90.00
_cell_formula_units_Z 4
_cell_length_a 17.2800(5)
_cell_length_b 17.3017(5)
_cell_length_c 22.0598(6)
_cell_measurement_reflns_used 11224
_cell_measurement_temperature 123(2)
_cell_measurement_theta_max 73.28
_cell_measurement_theta_min 4.00
_cell_volume 6595.0(3)
_computing_structure_refinement 'SHELXL-97 (Sheldrick, 1997)'
_diffrn_ambient_temperature 123(2)
_diffrn_measured_fraction_theta_full 0.997
_diffrn_measured_fraction_theta_max 0.997
_diffrn_measurement_device_type 'Oxford Diffraction Gemini S'
_diffrn_measurement_method 'omega scans'
_diffrn_radiation_monochromator graphite
_diffrn_radiation_source 'fine-focus sealed tube'
_diffrn_radiation_type CuK\a
_diffrn_radiation_wavelength 1.54180
_diffrn_reflns_av_R_equivalents 0.0599
_diffrn_reflns_av_sigmaI/netI 0.1303
_diffrn_reflns_limit_h_max 16
_diffrn_reflns_limit_h_min -20
_diffrn_reflns_limit_k_max 20
_diffrn_reflns_limit_k_min -18
_diffrn_reflns_limit_l_max 26
_diffrn_reflns_limit_l_min -26
_diffrn_reflns_number 65479
_diffrn_reflns_theta_full 67.50
_diffrn_reflns_theta_max 67.50
_diffrn_reflns_theta_min 6.52
_exptl_absorpt_coefficient_mu 1.557
_exptl_absorpt_correction_T_max 1.00000
_exptl_absorpt_correction_T_min 0.6019
_exptl_absorpt_process_details
;
CrysAlis RED, Oxford Diffraction Ltd.,
Version 1.171.32.29 (release 10-06-2008 CrysAlis171 .NET)
(compiled Jun 10 2008,16:49:55)
Empirical absorption correction using spherical harmonics,
implemented in SCALE3 ABSPACK scaling algorithm.
;
_exptl_crystal_colour colourless
_exptl_crystal_density_diffrn 1.081
_exptl_crystal_density_method 'not measured'
_exptl_crystal_description fragment
_exptl_crystal_F_000 2368
_exptl_crystal_size_max 0.16
_exptl_crystal_size_mid 0.08
_exptl_crystal_size_min 0.04
_refine_diff_density_max 0.379
_refine_diff_density_min -0.229
_refine_diff_density_rms 0.050
_refine_ls_abs_structure_details 'Flack H D (1983), Acta Cryst. A39, 876-881'
_refine_ls_abs_structure_Flack -0.008(19)
_refine_ls_extinction_method none
_refine_ls_goodness_of_fit_ref 0.835
_refine_ls_hydrogen_treatment constr
_refine_ls_matrix_type full
_refine_ls_number_parameters 1290
_refine_ls_number_reflns 21188
_refine_ls_number_restraints 733
_refine_ls_restrained_S_all 0.836
_refine_ls_R_factor_all 0.1122
_refine_ls_R_factor_gt 0.0550
_refine_ls_shift/su_max 0.001
_refine_ls_shift/su_mean 0.000
_refine_ls_structure_factor_coef Fsqd
_refine_ls_weighting_details 'calc w=1/[\s^2^(Fo^2^)+(0.0614P)^2^+0.0000P] where P=(Fo^2^+2Fc^2^)/3'
_refine_ls_weighting_scheme calc
_refine_ls_wR_factor_gt 0.1098
_refine_ls_wR_factor_ref 0.1257
_reflns_number_gt 11148
_reflns_number_total 21188
_reflns_threshold_expression I>2\s(I)
_cod_data_source_file c1dt10058k.txt
_cod_data_source_block pgagem13a
_cod_original_sg_symbol_H-M P21
_cod_database_code 7015764

loop_
_symmetry_equiv_pos_as_xyz
'x, y, z'
'-x, y+1/2, -z'

loop_
_atom_site_label
_atom_site_type_symbol
_atom_site_fract_x
_atom_site_fract_y
_atom_site_fract_z
_atom_site_U_iso_or_equiv
_atom_site_adp_type
_atom_site_occupancy
_atom_site_symmetry_multiplicity
_atom_site_calc_flag
_atom_site_refinement_flags
_atom_site_disorder_assembly
_atom_site_disorder_group
Mg1 Mg 0.22751(10) 0.90892(10) 1.00029(8) 0.0366(4) Uani 1 1 d . . .
Mg2 Mg 0.73412(10) 0.48751(9) 0.50515(7) 0.0368(4) Uani 1 1 d . . .
Li1 Li 0.2159(6) 0.4657(5) 0.7424(4) 0.049(3) Uani 1 1 d . . .
Li2 Li 0.7116(5) 0.9330(5) 0.7555(4) 0.042(2) Uani 1 1 d . . .
Si1 Si 0.31786(9) 0.85605(9) 1.12007(7) 0.0428(4) Uani 1 1 d . . .
Si2 Si 0.37010(10) 0.79002(10) 1.00169(7) 0.0494(4) Uani 1 1 d . . .
Si3 Si 0.14972(10) 0.88951(9) 0.86791(7) 0.0461(4) Uani 1 1 d . . .
Si4 Si 0.10166(9) 0.78027(9) 0.96599(7) 0.0446(4) Uani 1 1 d . . .
Si5 Si 0.29491(10) 1.08155(9) 1.02232(7) 0.0474(4) Uani 1 1 d . . .
Si6 Si 0.12579(10) 1.05714(9) 1.03351(7) 0.0503(5) Uani 1 1 d . . .
Si7 Si 0.81263(10) 0.31916(9) 0.48727(8) 0.0484(4) Uani 1 1 d . . .
Si8 Si 0.64181(10) 0.33030(9) 0.47655(7) 0.0447(4) Uani 1 1 d . . .
Si9 Si 0.60360(9) 0.61291(9) 0.53818(7) 0.0399(4) Uani 1 1 d . . .
Si10 Si 0.65999(10) 0.50672(9) 0.63620(7) 0.0430(4) Uani 1 1 d . . .
Si11 Si 0.81549(9) 0.54408(9) 0.38354(7) 0.0434(4) Uani 1 1 d . . .
Si12 Si 0.86920(9) 0.61420(10) 0.50031(7) 0.0471(4) Uani 1 1 d . . .
N1 N 0.3110(2) 0.8474(2) 1.04303(18) 0.0380(11) Uani 1 1 d . . .
N2 N 0.1559(2) 0.8559(2) 0.94069(18) 0.0394(11) Uani 1 1 d . . .
N3 N 0.2166(3) 1.0235(2) 1.01984(18) 0.0409(12) Uani 1 1 d . . .
N4 N 0.7300(2) 0.3718(2) 0.48921(18) 0.0408(11) Uani 1 1 d . . .
N5 N 0.6623(2) 0.5407(2) 0.56444(17) 0.0347(10) Uani 1 1 d . . .
N6 N 0.8112(2) 0.5520(2) 0.45986(18) 0.0379(11) Uani 1 1 d . . .
N7 N 0.2316(3) 0.4230(3) 0.6491(2) 0.0587(14) Uani 1 1 d U . .
N8 N 0.1231(3) 0.5376(3) 0.6994(2) 0.0614(15) Uani 1 1 d U . .
N9 N 0.2878(3) 0.5334(3) 0.8101(3) 0.0720(17) Uani 1 1 d U . .
N10 N 0.2225(4) 0.3758(4) 0.8098(3) 0.0820(18) Uani 1 1 d U . .
N11 N 0.7953(3) 0.8539(3) 0.7149(2) 0.0548(13) Uani 1 1 d U . .
N12 N 0.7480(3) 1.0141(3) 0.6806(2) 0.0563(14) Uani 1 1 d U . .
N13 N 0.6044(3) 0.8742(3) 0.7854(2) 0.0526(13) Uani 1 1 d U . .
N14 N 0.7055(3) 0.9931(3) 0.8447(2) 0.0576(14) Uani 1 1 d U . .
C1 C 0.4073(3) 0.9082(4) 1.1466(2) 0.0584(17) Uani 1 1 d . . .
H1A H 0.4528 0.8758 1.1395 0.088 Uiso 1 1 calc R . .
H1B H 0.4033 0.9193 1.1901 0.088 Uiso 1 1 calc R . .
H1C H 0.4125 0.9568 1.1242 0.088 Uiso 1 1 calc R . .
C2 C 0.3188(4) 0.7592(3) 1.1597(3) 0.0593(18) Uani 1 1 d . . .
H2A H 0.2684 0.7339 1.1541 0.089 Uiso 1 1 calc R . .
H2B H 0.3289 0.7667 1.2030 0.089 Uiso 1 1 calc R . .
H2C H 0.3594 0.7266 1.1424 0.089 Uiso 1 1 calc R . .
C3 C 0.2347(3) 0.9112(3) 1.1526(2) 0.0523(16) Uani 1 1 d . . .
H3A H 0.2312 0.9620 1.1331 0.078 Uiso 1 1 calc R . .
H3B H 0.2428 0.9179 1.1963 0.078 Uiso 1 1 calc R . .
H3C H 0.1866 0.8826 1.1453 0.078 Uiso 1 1 calc R . .
C4 C 0.4748(3) 0.8020(4) 1.0188(3) 0.078(2) Uani 1 1 d . . .
H4A H 0.4900 0.8556 1.0109 0.118 Uiso 1 1 calc R . .
H4B H 0.5048 0.7673 0.9929 0.118 Uiso 1 1 calc R . .
H4C H 0.4847 0.7895 1.0614 0.118 Uiso 1 1 calc R . .
C5 C 0.3500(4) 0.6834(4) 1.0077(3) 0.076(2) Uiso 1 1 d . . .
H5A H 0.3539 0.6674 1.0502 0.115 Uiso 1 1 calc R . .
H5B H 0.3879 0.6548 0.9837 0.115 Uiso 1 1 calc R . .
H5C H 0.2977 0.6726 0.9923 0.115 Uiso 1 1 calc R . .
C6 C 0.3603(3) 0.8114(3) 0.9186(2) 0.0534(16) Uani 1 1 d . . .
H6A H 0.3076 0.7991 0.9049 0.080 Uiso 1 1 calc R . .
H6B H 0.3974 0.7799 0.8960 0.080 Uiso 1 1 calc R . .
H6C H 0.3708 0.8662 0.9114 0.080 Uiso 1 1 calc R . .
C7 C 0.0508(3) 0.9263(4) 0.8459(3) 0.0645(19) Uani 1 1 d . . .
H7A H 0.0147 0.8827 0.8429 0.097 Uiso 1 1 calc R . .
H7B H 0.0535 0.9525 0.8065 0.097 Uiso 1 1 calc R . .
H7C H 0.0327 0.9628 0.8766 0.097 Uiso 1 1 calc R . .
C8 C 0.2183(3) 0.9716(3) 0.8565(2) 0.0556(17) Uani 1 1 d . . .
H8A H 0.2133 1.0084 0.8900 0.083 Uiso 1 1 calc R . .
H8B H 0.2061 0.9976 0.8181 0.083 Uiso 1 1 calc R . .
H8C H 0.2714 0.9518 0.8554 0.083 Uiso 1 1 calc R . .
C9 C 0.1731(4) 0.8152(4) 0.8072(3) 0.071(2) Uani 1 1 d . . .
H9A H 0.2275 0.7999 0.8110 0.106 Uiso 1 1 calc R . .
H9B H 0.1638 0.8378 0.7671 0.106 Uiso 1 1 calc R . .
H9C H 0.1400 0.7697 0.8124 0.106 Uiso 1 1 calc R . .
C10 C 0.1209(4) 0.6857(3) 0.9266(3) 0.077(2) Uani 1 1 d . . .
H10A H 0.0963 0.6862 0.8864 0.115 Uiso 1 1 calc R . .
H10B H 0.0995 0.6432 0.9506 0.115 Uiso 1 1 calc R . .
H10C H 0.1768 0.6785 0.9222 0.115 Uiso 1 1 calc R . .
C11 C -0.0047(3) 0.7969(3) 0.9580(3) 0.0549(17) Uani 1 1 d . . .
H11A H -0.0172 0.8492 0.9717 0.082 Uiso 1 1 calc R . .
H11B H -0.0326 0.7591 0.9827 0.082 Uiso 1 1 calc R . .
H11C H -0.0201 0.7909 0.9154 0.082 Uiso 1 1 calc R . .
C12 C 0.1212(3) 0.7618(3) 1.0477(2) 0.0548(17) Uani 1 1 d . . .
H12A H 0.1766 0.7521 1.0538 0.082 Uiso 1 1 calc R . .
H12B H 0.0916 0.7166 1.0608 0.082 Uiso 1 1 calc R . .
H12C H 0.1057 0.8070 1.0714 0.082 Uiso 1 1 calc R . .
C13 C 0.3808(3) 1.0338(3) 0.9885(3) 0.0594(18) Uani 1 1 d . . .
H13A H 0.3915 0.9854 1.0101 0.089 Uiso 1 1 calc R . .
H13B H 0.4257 1.0681 0.9920 0.089 Uiso 1 1 calc R . .
H13C H 0.3704 1.0227 0.9457 0.089 Uiso 1 1 calc R . .
C14 C 0.3269(4) 1.1136(3) 1.1003(3) 0.0630(18) Uani 1 1 d . . .
H14A H 0.2899 1.1514 1.1161 0.095 Uiso 1 1 calc R . .
H14B H 0.3783 1.1373 1.0979 0.095 Uiso 1 1 calc R . .
H14C H 0.3291 1.0688 1.1274 0.095 Uiso 1 1 calc R . .
C15 C 0.2811(4) 1.1773(3) 0.9811(3) 0.0650(19) Uani 1 1 d . . .
H15A H 0.2650 1.1674 0.9390 0.098 Uiso 1 1 calc R . .
H15B H 0.3299 1.2061 0.9814 0.098 Uiso 1 1 calc R . .
H15C H 0.2411 1.2077 1.0014 0.098 Uiso 1 1 calc R . .
C16 C 0.1215(4) 1.1292(3) 1.0972(2) 0.0564(17) Uani 1 1 d . . .
H16A H 0.1417 1.1055 1.1345 0.085 Uiso 1 1 calc R . .
H16B H 0.0678 1.1452 1.1033 0.085 Uiso 1 1 calc R . .
H16C H 0.1529 1.1745 1.0870 0.085 Uiso 1 1 calc R . .
C17 C 0.0804(4) 1.1033(4) 0.9649(3) 0.079(2) Uiso 1 1 d . . .
H17A H 0.1104 1.1491 0.9535 0.118 Uiso 1 1 calc R . .
H17B H 0.0272 1.1187 0.9741 0.118 Uiso 1 1 calc R . .
H17C H 0.0800 1.0664 0.9312 0.118 Uiso 1 1 calc R . .
C18 C 0.0574(3) 0.9788(4) 1.0566(3) 0.069(2) Uani 1 1 d . . .
H18A H 0.0505 0.9423 1.0230 0.103 Uiso 1 1 calc R . .
H18B H 0.0073 1.0016 1.0669 0.103 Uiso 1 1 calc R . .
H18C H 0.0785 0.9515 1.0919 0.103 Uiso 1 1 calc R . .
C19 C 0.8954(3) 0.3726(3) 0.5211(3) 0.0570(17) Uani 1 1 d . . .
H19A H 0.9035 0.4207 0.4986 0.086 Uiso 1 1 calc R . .
H19B H 0.9421 0.3407 0.5191 0.086 Uiso 1 1 calc R . .
H19C H 0.8842 0.3847 0.5635 0.086 Uiso 1 1 calc R . .
C20 C 0.8437(4) 0.2918(4) 0.4089(3) 0.0654(18) Uani 1 1 d . . .
H20A H 0.8069 0.2544 0.3917 0.098 Uiso 1 1 calc R . .
H20B H 0.8954 0.2685 0.4107 0.098 Uiso 1 1 calc R . .
H20C H 0.8449 0.3380 0.3833 0.098 Uiso 1 1 calc R . .
C21 C 0.8052(4) 0.2231(3) 0.5291(3) 0.0633(18) Uani 1 1 d . . .
H21A H 0.7915 0.2326 0.5715 0.095 Uiso 1 1 calc R . .
H21B H 0.8550 0.1962 0.5275 0.095 Uiso 1 1 calc R . .
H21C H 0.7651 0.1911 0.5099 0.095 Uiso 1 1 calc R . .
C22 C 0.5657(3) 0.4043(3) 0.4587(3) 0.0517(16) Uani 1 1 d . . .
H22A H 0.5621 0.4411 0.4923 0.078 Uiso 1 1 calc R . .
H22B H 0.5157 0.3786 0.4528 0.078 Uiso 1 1 calc R . .
H22C H 0.5796 0.4320 0.4216 0.078 Uiso 1 1 calc R . .
C23 C 0.6050(4) 0.2729(3) 0.5429(3) 0.0631(18) Uani 1 1 d . . .
H23A H 0.6351 0.2251 0.5470 0.095 Uiso 1 1 calc R . .
H23B H 0.5503 0.2601 0.5362 0.095 Uiso 1 1 calc R . .
H23C H 0.6104 0.3036 0.5800 0.095 Uiso 1 1 calc R . .
C24 C 0.6402(3) 0.2610(3) 0.4099(2) 0.0513(16) Uani 1 1 d . . .
H24A H 0.6621 0.2865 0.3743 0.077 Uiso 1 1 calc R . .
H24B H 0.5867 0.2457 0.4010 0.077 Uiso 1 1 calc R . .
H24C H 0.6709 0.2151 0.4199 0.077 Uiso 1 1 calc R . .
C25 C 0.6123(3) 0.6262(3) 0.4544(2) 0.0427(14) Uani 1 1 d . . .
H25A H 0.6655 0.6411 0.4447 0.064 Uiso 1 1 calc R . .
H25B H 0.5766 0.6669 0.4409 0.064 Uiso 1 1 calc R . .
H25C H 0.5994 0.5777 0.4338 0.064 Uiso 1 1 calc R . .
C26 C 0.6257(4) 0.7108(3) 0.5724(3) 0.0612(18) Uani 1 1 d . . .
H26A H 0.6104 0.7112 0.6151 0.092 Uiso 1 1 calc R . .
H26B H 0.5969 0.7508 0.5503 0.092 Uiso 1 1 calc R . .
H26C H 0.6813 0.7212 0.5696 0.092 Uiso 1 1 calc R . .
C27 C 0.4975(3) 0.5947(3) 0.5509(3) 0.0532(16) Uani 1 1 d . . .
H27A H 0.4837 0.5434 0.5355 0.080 Uiso 1 1 calc R . .
H27B H 0.4669 0.6340 0.5295 0.080 Uiso 1 1 calc R . .
H27C H 0.4867 0.5974 0.5944 0.080 Uiso 1 1 calc R . .
C28 C 0.6712(4) 0.5836(3) 0.6959(3) 0.0602(18) Uani 1 1 d . . .
H28A H 0.7190 0.6126 0.6889 0.090 Uiso 1 1 calc R . .
H28B H 0.6736 0.5593 0.7361 0.090 Uiso 1 1 calc R . .
H28C H 0.6269 0.6188 0.6940 0.090 Uiso 1 1 calc R . .
C29 C 0.5680(3) 0.4553(4) 0.6556(3) 0.0646(19) Uani 1 1 d . . .
H29A H 0.5239 0.4897 0.6481 0.097 Uiso 1 1 calc R . .
H29B H 0.5693 0.4403 0.6984 0.097 Uiso 1 1 calc R . .
H29C H 0.5628 0.4089 0.6303 0.097 Uiso 1 1 calc R . .
C30 C 0.7386(3) 0.4351(3) 0.6499(2) 0.0585(17) Uani 1 1 d . . .
H30A H 0.7358 0.3945 0.6190 0.088 Uiso 1 1 calc R . .
H30B H 0.7325 0.4121 0.6901 0.088 Uiso 1 1 calc R . .
H30C H 0.7889 0.4611 0.6477 0.088 Uiso 1 1 calc R . .
C31 C 0.8077(3) 0.6402(3) 0.3435(3) 0.0567(17) Uani 1 1 d . . .
H31A H 0.7572 0.6634 0.3517 0.085 Uiso 1 1 calc R . .
H31B H 0.8132 0.6324 0.2997 0.085 Uiso 1 1 calc R . .
H31C H 0.8488 0.6747 0.3581 0.085 Uiso 1 1 calc R . .
C32 C 0.7342(3) 0.4829(3) 0.3533(2) 0.0468(15) Uani 1 1 d . . .
H32A H 0.7358 0.4320 0.3727 0.070 Uiso 1 1 calc R . .
H32B H 0.7397 0.4768 0.3093 0.070 Uiso 1 1 calc R . .
H32C H 0.6847 0.5080 0.3619 0.070 Uiso 1 1 calc R . .
C33 C 0.9077(3) 0.4976(4) 0.3565(3) 0.0612(18) Uani 1 1 d . . .
H33A H 0.9517 0.5313 0.3662 0.092 Uiso 1 1 calc R . .
H33B H 0.9046 0.4897 0.3126 0.092 Uiso 1 1 calc R . .
H33C H 0.9147 0.4476 0.3768 0.092 Uiso 1 1 calc R . .
C34 C 0.9745(3) 0.6111(4) 0.4783(3) 0.070(2) Uani 1 1 d . . .
H34A H 0.9930 0.5576 0.4797 0.105 Uiso 1 1 calc R . .
H34B H 1.0050 0.6427 0.5066 0.105 Uiso 1 1 calc R . .
H34C H 0.9802 0.6314 0.4371 0.105 Uiso 1 1 calc R . .
C35 C 0.8686(3) 0.5922(3) 0.5832(2) 0.0555(17) Uani 1 1 d . . .
H35A H 0.8161 0.5991 0.5988 0.083 Uiso 1 1 calc R . .
H35B H 0.9041 0.6273 0.6045 0.083 Uiso 1 1 calc R . .
H35C H 0.8852 0.5386 0.5898 0.083 Uiso 1 1 calc R . .
C36 C 0.8402(4) 0.7192(3) 0.4939(3) 0.0652(19) Uani 1 1 d . . .
H36A H 0.8496 0.7374 0.4526 0.098 Uiso 1 1 calc R . .
H36B H 0.8710 0.7500 0.5226 0.098 Uiso 1 1 calc R . .
H36C H 0.7852 0.7246 0.5033 0.098 Uiso 1 1 calc R . .
C37 C 0.1771(5) 0.3108(5) 0.7778(4) 0.112(3) Uani 1 1 d U . .
H37A H 0.1343 0.3347 0.7544 0.134 Uiso 1 1 calc R . .
H37B H 0.2120 0.2858 0.7484 0.134 Uiso 1 1 calc R . .
C38 C 0.1443(6) 0.2502(6) 0.8166(4) 0.140(3) Uani 1 1 d U . .
H38A H 0.1866 0.2209 0.8364 0.168 Uiso 1 1 calc R . .
H38B H 0.1136 0.2138 0.7915 0.168 Uiso 1 1 calc R . .
C39 C 0.0931(6) 0.2857(6) 0.8644(5) 0.131(3) Uani 1 1 d U . .
H39A H 0.0490 0.3124 0.8444 0.157 Uiso 1 1 calc R . .
H39B H 0.0719 0.2443 0.8904 0.157 Uiso 1 1 calc R . .
C40 C 0.1368(5) 0.3414(5) 0.9022(4) 0.107(3) Uani 1 1 d U . .
H40A H 0.1796 0.3142 0.9234 0.129 Uiso 1 1 calc R . .
H40B H 0.1022 0.3635 0.9332 0.129 Uiso 1 1 calc R . .
C41 C 0.1693(5) 0.4055(5) 0.8639(4) 0.101(2) Uani 1 1 d U . .
H41 H 0.1256 0.4365 0.8466 0.121 Uiso 1 1 calc R . .
C42 C 0.2224(6) 0.4574(7) 0.8963(3) 0.123(3) Uani 1 1 d U . .
H42 H 0.1947 0.4708 0.9344 0.148 Uiso 1 1 calc R . .
C43 C 0.2959(5) 0.4302(7) 0.9162(4) 0.133(3) Uani 1 1 d U . .
H43A H 0.2898 0.3829 0.9410 0.160 Uiso 1 1 calc R . .
H43B H 0.3221 0.4700 0.9412 0.160 Uiso 1 1 calc R . .
C44 C 0.3440(6) 0.4124(6) 0.8590(4) 0.111(3) Uani 1 1 d U . .
H44 H 0.3939 0.3881 0.8722 0.133 Uiso 1 1 calc R . .
C45 C 0.2983(5) 0.3531(5) 0.8207(3) 0.096(3) Uani 1 1 d U . .
H45A H 0.3247 0.3457 0.7815 0.116 Uiso 1 1 calc R . .
H45B H 0.2982 0.3028 0.8421 0.116 Uiso 1 1 calc R . .
C46 C 0.2395(5) 0.5386(6) 0.8650(4) 0.110(3) Uani 1 1 d U . .
H46A H 0.1897 0.5633 0.8540 0.133 Uiso 1 1 calc R . .
H46B H 0.2660 0.5725 0.8949 0.133 Uiso 1 1 calc R . .
C47 C 0.3620(5) 0.4882(6) 0.8279(4) 0.099(3) Uani 1 1 d U . .
H47 H 0.3890 0.5206 0.8591 0.119 Uiso 1 1 calc R . .
C48 C 0.4085(5) 0.4905(5) 0.7769(4) 0.094(2) Uani 1 1 d U . .
H48A H 0.3791 0.4703 0.7416 0.113 Uiso 1 1 calc R . .
H48B H 0.4540 0.4567 0.7835 0.113 Uiso 1 1 calc R . .
C49 C 0.4366(4) 0.5738(5) 0.7628(4) 0.112(3) Uani 1 1 d U . .
H49A H 0.4649 0.5952 0.7982 0.134 Uiso 1 1 calc R . .
H49B H 0.4721 0.5731 0.7278 0.134 Uiso 1 1 calc R . .
C50 C 0.3652(5) 0.6246(6) 0.7480(4) 0.118(3) Uani 1 1 d U . .
H50A H 0.3810 0.6796 0.7470 0.142 Uiso 1 1 calc R . .
H50B H 0.3447 0.6107 0.7074 0.142 Uiso 1 1 calc R . .
C51 C 0.3070(5) 0.6146(6) 0.7914(5) 0.128(3) Uani 1 1 d U . .
H51A H 0.2591 0.6388 0.7754 0.153 Uiso 1 1 calc R . .
H51B H 0.3225 0.6436 0.8282 0.153 Uiso 1 1 calc R . .
C52 C 0.2884(4) 0.3593(4) 0.6494(3) 0.0674(18) Uani 1 1 d U . .
H52A H 0.3272 0.3706 0.6815 0.081 Uiso 1 1 calc R . .
H52B H 0.2609 0.3117 0.6616 0.081 Uiso 1 1 calc R . .
C53 C 0.3309(4) 0.3418(5) 0.5934(3) 0.090(2) Uani 1 1 d U . .
H53A H 0.2945 0.3214 0.5625 0.108 Uiso 1 1 calc R . .
H53B H 0.3702 0.3015 0.6019 0.108 Uiso 1 1 calc R . .
C54 C 0.3695(4) 0.4119(5) 0.5697(3) 0.080(2) Uani 1 1 d U . .
H54A H 0.4087 0.4305 0.5992 0.096 Uiso 1 1 calc R . .
H54B H 0.3959 0.3997 0.5312 0.096 Uiso 1 1 calc R . .
C55 C 0.3107(4) 0.4721(5) 0.5592(3) 0.094(2) Uani 1 1 d U . .
H55A H 0.2731 0.4538 0.5283 0.113 Uiso 1 1 calc R . .
H55B H 0.3362 0.5190 0.5431 0.113 Uiso 1 1 calc R . .
C56 C 0.2688(4) 0.4924(4) 0.6153(3) 0.0689(18) Uani 1 1 d U . .
H56 H 0.3090 0.5132 0.6437 0.083 Uiso 1 1 calc R . .
C57 C 0.2101(5) 0.5578(5) 0.6069(4) 0.095(2) Uani 1 1 d U . .
H57 H 0.2361 0.6008 0.5846 0.114 Uiso 1 1 calc R . .
C58 C 0.1438(5) 0.5285(5) 0.5678(4) 0.106(3) Uani 1 1 d U . .
H58A H 0.1078 0.5713 0.5580 0.127 Uiso 1 1 calc R . .
H58B H 0.1639 0.5071 0.5293 0.127 Uiso 1 1 calc R . .
C59 C 0.1023(4) 0.4664(5) 0.6027(3) 0.083(2) Uani 1 1 d U . .
H59 H 0.0596 0.4448 0.5770 0.100 Uiso 1 1 calc R . .
C60 C 0.1602(5) 0.4005(5) 0.6192(4) 0.112(3) Uani 1 1 d U . .
H60A H 0.1333 0.3633 0.6458 0.134 Uiso 1 1 calc R . .
H60B H 0.1735 0.3729 0.5814 0.134 Uiso 1 1 calc R . .
C61 C 0.1737(5) 0.5914(4) 0.6629(4) 0.097(3) Uani 1 1 d U . .
H61A H 0.1421 0.6365 0.6505 0.116 Uiso 1 1 calc R . .
H61B H 0.2156 0.6107 0.6897 0.116 Uiso 1 1 calc R . .
C62 C 0.0676(4) 0.5071(5) 0.6577(4) 0.086(2) Uani 1 1 d U . .
H62 H 0.0349 0.5509 0.6426 0.103 Uiso 1 1 calc R . .
C63 C 0.0158(5) 0.4539(5) 0.6973(4) 0.099(2) Uani 1 1 d U . .
H63A H -0.0187 0.4232 0.6707 0.119 Uiso 1 1 calc R . .
H63B H 0.0491 0.4176 0.7204 0.119 Uiso 1 1 calc R . .
C64 C -0.0332(4) 0.5011(5) 0.7417(4) 0.097(2) Uani 1 1 d U . .
H64A H -0.0636 0.4667 0.7683 0.117 Uiso 1 1 calc R . .
H64B H -0.0692 0.5359 0.7196 0.117 Uiso 1 1 calc R . .
C65 C 0.0264(5) 0.5482(6) 0.7791(4) 0.106(3) Uani 1 1 d U . .
H65A H -0.0018 0.5864 0.8040 0.128 Uiso 1 1 calc R . .
H65B H 0.0537 0.5127 0.8072 0.128 Uiso 1 1 calc R . .
C66 C 0.0831(4) 0.5885(5) 0.7436(4) 0.085(2) Uani 1 1 d U . .
H66A H 0.1221 0.6117 0.7712 0.102 Uiso 1 1 calc R . .
H66B H 0.0572 0.6311 0.7214 0.102 Uiso 1 1 calc R . .
C67 C 0.7898(4) 0.7816(4) 0.7533(3) 0.0680(18) Uani 1 1 d U . .
H67A H 0.7891 0.7971 0.7965 0.082 Uiso 1 1 calc R . .
H67B H 0.7399 0.7559 0.7442 0.082 Uiso 1 1 calc R . .
C68 C 0.8540(5) 0.7237(4) 0.7448(3) 0.088(2) Uani 1 1 d U . .
H68A H 0.8466 0.6796 0.7727 0.106 Uiso 1 1 calc R . .
H68B H 0.8523 0.7036 0.7027 0.106 Uiso 1 1 calc R . .
C69 C 0.9308(4) 0.7603(5) 0.7569(4) 0.094(2) Uani 1 1 d U . .
H69A H 0.9335 0.7787 0.7994 0.112 Uiso 1 1 calc R . .
H69B H 0.9726 0.7222 0.7507 0.112 Uiso 1 1 calc R . .
C70 C 0.9403(4) 0.8252(5) 0.7155(3) 0.079(2) Uani 1 1 d U . .
H70A H 0.9400 0.8055 0.6734 0.095 Uiso 1 1 calc R . .
H70B H 0.9914 0.8493 0.7233 0.095 Uiso 1 1 calc R . .
C71 C 0.8759(4) 0.8889(4) 0.7213(3) 0.0657(18) Uani 1 1 d U . .
H71 H 0.8802 0.9111 0.7631 0.079 Uiso 1 1 calc R . .
C72 C 0.8832(4) 0.9540(5) 0.6777(3) 0.078(2) Uani 1 1 d U . .
H72 H 0.9382 0.9718 0.6805 0.094 Uiso 1 1 calc R . .
C73 C 0.8707(4) 0.9292(5) 0.6138(3) 0.082(2) Uani 1 1 d U . .
H73A H 0.9052 0.8855 0.6037 0.098 Uiso 1 1 calc R . .
H73B H 0.8812 0.9724 0.5856 0.098 Uiso 1 1 calc R . .
C74 C 0.7856(4) 0.9044(4) 0.6091(3) 0.0677(18) Uani 1 1 d U . .
H74 H 0.7761 0.8844 0.5672 0.081 Uiso 1 1 calc R . .
C75 C 0.7736(4) 0.8383(4) 0.6531(3) 0.0596(17) Uani 1 1 d U . .
H75A H 0.7183 0.8235 0.6520 0.072 Uiso 1 1 calc R . .
H75B H 0.8038 0.7932 0.6388 0.072 Uiso 1 1 calc R . .
C76 C 0.8323(4) 1.0265(4) 0.6903(3) 0.074(2) Uani 1 1 d U . .
H76A H 0.8410 1.0430 0.7328 0.089 Uiso 1 1 calc R . .
H76B H 0.8494 1.0691 0.6637 0.089 Uiso 1 1 calc R . .
C77 C 0.7357(4) 0.9774(4) 0.6176(3) 0.0652(18) Uani 1 1 d U . .
H77 H 0.7531 1.0161 0.5869 0.078 Uiso 1 1 calc R . .
C78 C 0.6515(4) 0.9675(4) 0.6091(3) 0.0682(19) Uani 1 1 d U . .
H78A H 0.6305 0.9366 0.6430 0.082 Uiso 1 1 calc R . .
H78B H 0.6411 0.9393 0.5709 0.082 Uiso 1 1 calc R . .
C79 C 0.6114(4) 1.0467(4) 0.6070(3) 0.080(2) Uani 1 1 d U . .
H79A H 0.6305 1.0765 0.5719 0.096 Uiso 1 1 calc R . .
H79B H 0.5549 1.0394 0.6017 0.096 Uiso 1 1 calc R . .
C80 C 0.6267(4) 1.0908(4) 0.6636(3) 0.084(2) Uani 1 1 d U . .
H80A H 0.5988 1.0665 0.6976 0.101 Uiso 1 1 calc R . .
H80B H 0.6074 1.1443 0.6589 0.101 Uiso 1 1 calc R . .
C81 C 0.7120(4) 1.0922(4) 0.6776(3) 0.077(2) Uani 1 1 d U . .
H81A H 0.7385 1.1229 0.6461 0.093 Uiso 1 1 calc R . .
H81B H 0.7204 1.1186 0.7169 0.093 Uiso 1 1 calc R . .
C82 C 0.5836(4) 0.8151(4) 0.7407(3) 0.0626(17) Uani 1 1 d U . .
H82A H 0.6179 0.7700 0.7471 0.075 Uiso 1 1 calc R . .
H82B H 0.5948 0.8360 0.6999 0.075 Uiso 1 1 calc R . .
C83 C 0.5027(4) 0.7875(5) 0.7406(4) 0.091(2) Uani 1 1 d U . .
H83A H 0.4908 0.7635 0.7802 0.109 Uiso 1 1 calc R . .
H83B H 0.4953 0.7480 0.7086 0.109 Uiso 1 1 calc R . .
C84 C 0.4491(4) 0.8546(5) 0.7292(3) 0.088(2) Uani 1 1 d U . .
H84A H 0.4602 0.8781 0.6893 0.106 Uiso 1 1 calc R . .
H84B H 0.3947 0.8367 0.7290 0.106 Uiso 1 1 calc R . .
C85 C 0.4610(4) 0.9117(4) 0.7774(3) 0.082(2) Uani 1 1 d U . .
H85A H 0.4450 0.8886 0.8164 0.098 Uiso 1 1 calc R . .
H85B H 0.4269 0.9565 0.7693 0.098 Uiso 1 1 calc R . .
C86 C 0.5434(4) 0.9403(4) 0.7840(3) 0.0722(19) Uani 1 1 d U . .
H86 H 0.5538 0.9693 0.7457 0.087 Uiso 1 1 calc R . .
C87 C 0.5572(4) 0.9982(4) 0.8344(3) 0.073(2) Uani 1 1 d U . .
H87 H 0.5147 1.0374 0.8324 0.088 Uiso 1 1 calc R . .
C88 C 0.5518(4) 0.9566(5) 0.8951(3) 0.087(2) Uani 1 1 d U . .
H88A H 0.5546 0.9941 0.9289 0.104 Uiso 1 1 calc R . .
H88B H 0.5024 0.9279 0.8978 0.104 Uiso 1 1 calc R . .
C89 C 0.6192(4) 0.9015(4) 0.8982(3) 0.0668(19) Uani 1 1 d U . .
H89 H 0.6162 0.8728 0.9375 0.080 Uiso 1 1 calc R . .
C90 C 0.6109(4) 0.8426(4) 0.8465(3) 0.078(2) Uani 1 1 d U . .
H90A H 0.6563 0.8077 0.8480 0.093 Uiso 1 1 calc R . .
H90B H 0.5644 0.8107 0.8543 0.093 Uiso 1 1 calc R . .
C91 C 0.6339(4) 1.0413(4) 0.8336(3) 0.0681(19) Uani 1 1 d U . .
H91A H 0.6389 1.0669 0.7937 0.082 Uiso 1 1 calc R . .
H91B H 0.6322 1.0824 0.8648 0.082 Uiso 1 1 calc R . .
C92 C 0.6921(4) 0.9488(4) 0.8992(3) 0.0717(19) Uani 1 1 d U . .
H92 H 0.6867 0.9870 0.9330 0.086 Uiso 1 1 calc R . .
C93 C 0.7686(4) 0.9011(4) 0.9128(3) 0.082(2) Uani 1 1 d U . .
H93A H 0.7608 0.8672 0.9484 0.098 Uiso 1 1 calc R . .
H93B H 0.7811 0.8681 0.8776 0.098 Uiso 1 1 calc R . .
C94 C 0.8365(4) 0.9582(5) 0.9258(3) 0.082(2) Uani 1 1 d U . .
H94A H 0.8265 0.9874 0.9635 0.098 Uiso 1 1 calc R . .
H94B H 0.8854 0.9291 0.9310 0.098 Uiso 1 1 calc R . .
C95 C 0.8429(4) 1.0131(5) 0.8731(3) 0.083(2) Uani 1 1 d U . .
H95A H 0.8800 1.0546 0.8837 0.100 Uiso 1 1 calc R . .
H95B H 0.8637 0.9849 0.8377 0.100 Uiso 1 1 calc R . .
C96 C 0.7679(4) 1.0482(4) 0.8560(3) 0.0624(18) Uani 1 1 d U . .
H96A H 0.7519 1.0835 0.8889 0.075 Uiso 1 1 calc R . .
H96B H 0.7752 1.0797 0.8191 0.075 Uiso 1 1 calc R . .
C97 C 0.4987(4) 0.2665(4) 0.7053(3) 0.092(3) Uani 1 1 d . . .
H97A H 0.4875 0.3209 0.7139 0.138 Uiso 1 1 calc R . .
H97B H 0.4838 0.2547 0.6634 0.138 Uiso 1 1 calc R . .
H97C H 0.5541 0.2568 0.7111 0.138 Uiso 1 1 calc R . .
C98 C 0.4535(4) 0.2161(3) 0.7478(3) 0.0556(17) Uani 1 1 d . . .
C99 C 0.3971(4) 0.1656(4) 0.7259(3) 0.0661(19) Uani 1 1 d . . .
H99 H 0.3867 0.1628 0.6836 0.079 Uiso 1 1 calc R . .
C100 C 0.3565(4) 0.1200(4) 0.7650(3) 0.0599(18) Uani 1 1 d . . .
H100 H 0.3201 0.0839 0.7493 0.072 Uiso 1 1 calc R . .
C101 C 0.3673(3) 0.1251(3) 0.8265(3) 0.0545(17) Uani 1 1 d . . .
H101 H 0.3371 0.0948 0.8533 0.065 Uiso 1 1 calc R . .
C102 C 0.4225(4) 0.1748(4) 0.8486(3) 0.0641(19) Uani 1 1 d . . .
H102 H 0.4323 0.1779 0.8909 0.077 Uiso 1 1 calc R . .
C103 C 0.4635(4) 0.2204(4) 0.8091(3) 0.0591(18) Uani 1 1 d . . .
H103 H 0.5001 0.2561 0.8251 0.071 Uiso 1 1 calc R . .
C104 C 1.0005(5) 0.1112(5) 0.7935(4) 0.113(3) Uani 1 1 d . . .
H10D H 0.9777 0.0607 0.7843 0.169 Uiso 1 1 calc R . .
H10E H 0.9938 0.1228 0.8367 0.169 Uiso 1 1 calc R . .
H10F H 1.0558 0.1104 0.7841 0.169 Uiso 1 1 calc R . .
C105 C 0.9608(4) 0.1727(4) 0.7559(4) 0.069(2) Uani 1 1 d . . .
C106 C 0.8982(4) 0.2168(4) 0.7771(3) 0.073(2) Uani 1 1 d . . .
H106 H 0.8813 0.2103 0.8177 0.088 Uiso 1 1 calc R . .
C107 C 0.8616(4) 0.2682(4) 0.7406(4) 0.079(2) Uani 1 1 d . . .
H107 H 0.8196 0.2974 0.7561 0.095 Uiso 1 1 calc R . .
C108 C 0.8833(4) 0.2788(4) 0.6835(3) 0.070(2) Uani 1 1 d . . .
H108 H 0.8571 0.3150 0.6582 0.085 Uiso 1 1 calc R . .
C109 C 0.9431(4) 0.2372(4) 0.6622(3) 0.080(2) Uani 1 1 d . . .
H109 H 0.9589 0.2442 0.6215 0.095 Uiso 1 1 calc R . .
C110 C 0.9809(4) 0.1861(4) 0.6972(3) 0.067(2) Uani 1 1 d . . .
H110 H 1.0231 0.1583 0.6805 0.080 Uiso 1 1 calc R . .

loop_
_atom_site_aniso_label
_atom_site_aniso_U_11
_atom_site_aniso_U_22
_atom_site_aniso_U_33
_atom_site_aniso_U_23
_atom_site_aniso_U_13
_atom_site_aniso_U_12
Mg1 0.0426(11) 0.0276(10) 0.0398(10) -0.0005(8) 0.0017(8) 0.0003(8)
Mg2 0.0378(11) 0.0276(10) 0.0449(11) -0.0020(8) -0.0024(8) 0.0020(8)
Li1 0.067(7) 0.032(5) 0.048(6) -0.013(4) -0.005(5) -0.003(5)
Li2 0.038(6) 0.034(5) 0.054(6) 0.008(4) -0.003(5) 0.001(4)
Si1 0.0435(10) 0.0394(9) 0.0456(9) 0.0071(8) -0.0039(8) -0.0010(8)
Si2 0.0505(11) 0.0444(11) 0.0534(11) 0.0130(9) 0.0103(8) 0.0100(9)
Si3 0.0571(11) 0.0393(10) 0.0418(10) -0.0022(7) -0.0027(8) -0.0052(8)
Si4 0.0503(11) 0.0310(9) 0.0525(10) -0.0025(8) 0.0009(8) -0.0052(8)
Si5 0.0612(12) 0.0317(9) 0.0491(10) 0.0015(8) -0.0012(9) -0.0020(8)
Si6 0.0561(11) 0.0440(11) 0.0507(10) -0.0092(8) -0.0036(8) 0.0122(9)
Si7 0.0550(11) 0.0284(9) 0.0618(11) 0.0036(8) 0.0001(9) 0.0056(8)
Si8 0.0563(11) 0.0307(9) 0.0471(10) -0.0040(7) 0.0016(8) -0.0065(8)
Si9 0.0475(10) 0.0278(8) 0.0443(9) -0.0004(7) -0.0005(8) 0.0053(8)
Si10 0.0572(11) 0.0334(9) 0.0383(9) 0.0012(7) -0.0008(8) 0.0018(8)
Si11 0.0418(10) 0.0399(10) 0.0484(10) 0.0059(8) 0.0051(8) 0.0023(8)
Si12 0.0458(10) 0.0377(9) 0.0576(11) 0.0086(8) -0.0090(8) -0.0043(8)
N1 0.031(3) 0.031(3) 0.051(3) 0.009(2) 0.003(2) -0.001(2)
N2 0.040(3) 0.037(3) 0.041(3) -0.008(2) 0.004(2) 0.001(2)
N3 0.059(3) 0.027(3) 0.036(3) -0.001(2) -0.001(2) 0.003(2)
N4 0.051(3) 0.029(3) 0.043(3) 0.005(2) 0.000(2) -0.002(2)
N5 0.041(3) 0.028(2) 0.035(2) -0.006(2) -0.001(2) 0.003(2)
N6 0.033(3) 0.027(2) 0.054(3) 0.011(2) -0.003(2) 0.003(2)
N7 0.062(3) 0.050(3) 0.064(3) -0.015(3) 0.004(3) -0.003(3)
N8 0.049(3) 0.059(4) 0.076(4) -0.020(3) -0.021(3) 0.018(3)
N9 0.050(4) 0.050(4) 0.115(5) -0.019(3) -0.026(3) 0.016(3)
N10 0.110(5) 0.064(4) 0.073(4) 0.004(3) 0.031(4) 0.012(4)
N11 0.051(3) 0.061(3) 0.052(3) -0.009(3) 0.000(3) -0.004(3)
N12 0.080(4) 0.045(3) 0.043(3) 0.007(2) -0.017(3) -0.009(3)
N13 0.053(3) 0.060(3) 0.045(3) 0.003(3) 0.001(2) -0.011(3)
N14 0.051(3) 0.070(4) 0.051(3) -0.007(3) 0.007(3) -0.015(3)
C1 0.063(4) 0.062(4) 0.050(4) -0.004(3) -0.013(3) 0.007(4)
C2 0.068(4) 0.050(4) 0.059(4) 0.024(3) -0.004(3) 0.000(3)
C3 0.066(4) 0.055(4) 0.035(3) 0.010(3) -0.003(3) -0.008(3)
C4 0.066(5) 0.113(7) 0.056(4) 0.014(4) 0.012(4) 0.022(4)
C6 0.063(4) 0.045(4) 0.052(4) 0.000(3) 0.008(3) 0.002(3)
C7 0.069(5) 0.071(5) 0.053(4) 0.014(3) -0.009(3) 0.000(4)
C8 0.072(4) 0.051(4) 0.044(4) 0.006(3) 0.004(3) -0.004(3)
C9 0.115(6) 0.049(4) 0.050(4) -0.008(3) 0.008(4) 0.007(4)
C10 0.083(5) 0.040(4) 0.107(6) -0.014(4) 0.021(4) 0.000(4)
C11 0.058(4) 0.046(4) 0.061(4) 0.002(3) -0.002(3) -0.008(3)
C12 0.051(4) 0.050(4) 0.063(4) 0.013(3) 0.002(3) -0.012(3)
C13 0.062(4) 0.043(4) 0.073(4) 0.017(3) -0.009(3) -0.018(3)
C14 0.076(5) 0.041(4) 0.072(4) 0.001(3) -0.006(4) -0.011(4)
C15 0.088(5) 0.048(4) 0.059(4) 0.004(3) 0.011(4) 0.005(4)
C16 0.077(5) 0.042(4) 0.050(4) -0.006(3) 0.004(3) 0.009(3)
C18 0.051(4) 0.060(5) 0.096(5) -0.029(4) -0.002(4) 0.008(4)
C19 0.051(4) 0.046(4) 0.074(4) 0.004(3) -0.001(3) 0.011(3)
C20 0.075(5) 0.041(4) 0.080(5) 0.007(3) 0.011(4) 0.005(3)
C21 0.071(5) 0.028(3) 0.090(5) 0.002(3) -0.015(4) 0.005(3)
C22 0.046(4) 0.045(4) 0.064(4) -0.011(3) 0.001(3) -0.010(3)
C23 0.078(5) 0.051(4) 0.061(4) -0.007(3) 0.008(4) -0.017(4)
C24 0.061(4) 0.042(4) 0.051(4) -0.006(3) -0.004(3) -0.002(3)
C25 0.042(3) 0.034(3) 0.053(4) 0.005(3) -0.010(3) 0.007(3)
C26 0.083(5) 0.033(4) 0.068(4) 0.000(3) -0.012(4) 0.007(3)
C27 0.063(4) 0.046(4) 0.051(4) -0.005(3) -0.002(3) 0.011(3)
C28 0.080(5) 0.052(4) 0.048(4) -0.006(3) 0.000(3) -0.005(4)
C29 0.084(5) 0.057(4) 0.052(4) 0.003(3) -0.006(3) 0.006(4)
C30 0.080(5) 0.050(4) 0.046(4) 0.009(3) -0.006(3) 0.005(4)
C31 0.059(4) 0.054(4) 0.058(4) 0.009(3) 0.001(3) -0.005(3)
C32 0.052(4) 0.050(4) 0.039(3) 0.007(3) 0.005(3) 0.012(3)
C33 0.061(4) 0.064(5) 0.058(4) 0.006(4) 0.003(3) 0.006(4)
C34 0.042(4) 0.090(5) 0.077(5) 0.015(4) -0.016(3) -0.018(4)
C35 0.056(4) 0.046(4) 0.064(4) -0.010(3) -0.016(3) -0.006(3)
C36 0.093(5) 0.026(3) 0.076(4) 0.009(3) -0.030(4) -0.011(3)
C37 0.133(7) 0.066(5) 0.138(7) 0.023(5) 0.033(5) -0.012(5)
C38 0.155(7) 0.131(7) 0.134(7) 0.056(6) 0.057(6) 0.008(6)
C39 0.134(8) 0.135(8) 0.126(7) 0.046(6) 0.047(6) 0.036(6)
C40 0.128(7) 0.122(7) 0.072(5) 0.032(5) 0.036(5) 0.014(6)
C41 0.127(6) 0.102(6) 0.073(5) 0.018(5) -0.005(5) 0.009(5)
C42 0.147(8) 0.177(8) 0.046(5) 0.007(5) -0.022(5) 0.035(7)
C43 0.139(7) 0.193(8) 0.068(5) -0.007(6) -0.012(5) 0.032(7)
C44 0.119(7) 0.135(8) 0.079(6) 0.037(6) 0.004(5) 0.047(6)
C45 0.121(8) 0.104(7) 0.064(5) 0.019(5) -0.015(5) 0.051(6)
C46 0.122(7) 0.127(8) 0.083(6) -0.065(6) 0.000(5) 0.023(6)
C47 0.096(6) 0.116(7) 0.087(6) -0.024(6) -0.021(5) -0.005(6)
C48 0.083(5) 0.112(6) 0.088(5) -0.019(5) -0.004(4) 0.012(5)
C49 0.046(5) 0.136(7) 0.153(7) -0.045(6) 0.007(5) 0.000(5)
C50 0.075(6) 0.127(7) 0.153(7) 0.003(6) -0.009(5) -0.002(6)
C51 0.076(6) 0.090(6) 0.219(9) -0.017(7) 0.027(6) 0.006(5)
C52 0.092(5) 0.048(4) 0.063(4) -0.004(3) 0.020(4) 0.016(4)
C53 0.082(5) 0.096(6) 0.093(5) -0.028(5) 0.028(4) -0.013(4)
C54 0.071(5) 0.113(6) 0.056(4) 0.008(4) 0.000(4) -0.007(5)
C55 0.070(5) 0.144(7) 0.069(5) 0.021(5) 0.012(4) 0.003(5)
C56 0.054(4) 0.070(4) 0.083(4) 0.029(4) -0.003(4) -0.004(4)
C57 0.073(5) 0.098(6) 0.115(6) 0.057(5) -0.007(5) -0.003(5)
C58 0.081(6) 0.139(7) 0.098(6) 0.010(5) -0.006(5) 0.015(5)
C59 0.088(6) 0.111(7) 0.051(5) -0.008(4) 0.001(4) 0.025(5)
C60 0.092(6) 0.123(7) 0.121(7) -0.089(6) -0.001(5) 0.006(6)
C61 0.096(6) 0.066(6) 0.130(7) 0.027(5) 0.026(6) 0.018(5)
C62 0.085(6) 0.077(5) 0.097(6) -0.003(5) -0.006(5) 0.023(5)
C63 0.116(6) 0.071(5) 0.110(6) 0.003(5) 0.032(5) -0.016(5)
C64 0.069(5) 0.107(6) 0.116(6) 0.026(5) 0.015(5) 0.002(5)
C65 0.092(6) 0.134(7) 0.093(6) -0.031(5) 0.016(5) 0.026(5)
C66 0.057(5) 0.094(6) 0.106(6) -0.017(5) -0.006(4) 0.017(4)
C67 0.085(5) 0.059(4) 0.060(4) -0.007(4) -0.005(4) 0.009(4)
C68 0.093(5) 0.088(5) 0.083(5) -0.021(4) -0.006(4) 0.042(5)
C69 0.076(5) 0.106(6) 0.099(6) -0.017(5) -0.017(5) 0.045(5)
C70 0.053(4) 0.106(6) 0.078(5) -0.008(4) -0.010(4) 0.026(4)
C71 0.051(4) 0.098(5) 0.049(4) -0.005(4) 0.005(3) 0.011(4)
C72 0.058(4) 0.122(6) 0.055(4) -0.011(4) 0.011(4) -0.008(4)
C73 0.066(5) 0.114(6) 0.067(5) -0.003(4) 0.015(4) -0.028(4)
C74 0.077(5) 0.082(5) 0.044(4) -0.010(4) 0.000(3) -0.004(4)
C75 0.053(4) 0.070(5) 0.056(4) -0.007(3) 0.005(3) -0.009(3)
C76 0.074(5) 0.080(6) 0.067(5) 0.019(4) -0.016(4) -0.046(4)
C77 0.072(5) 0.073(5) 0.050(4) 0.018(3) -0.006(3) -0.013(4)
C78 0.065(4) 0.080(5) 0.059(4) 0.026(4) -0.007(3) -0.013(4)
C79 0.087(5) 0.086(5) 0.068(4) 0.017(4) -0.014(4) 0.017(4)
C80 0.099(5) 0.076(5) 0.078(5) 0.022(4) 0.002(4) 0.004(4)
C81 0.100(6) 0.054(5) 0.077(5) 0.002(4) -0.019(4) -0.018(4)
C82 0.068(4) 0.052(4) 0.068(4) -0.013(3) 0.006(3) -0.024(3)
C83 0.089(6) 0.090(5) 0.094(5) -0.012(5) 0.011(4) -0.023(5)
C84 0.078(5) 0.107(6) 0.078(5) -0.006(5) -0.011(4) -0.010(5)
C85 0.056(4) 0.084(5) 0.106(5) 0.010(4) 0.012(4) -0.001(4)
C86 0.061(4) 0.072(4) 0.084(5) -0.004(4) 0.004(4) -0.004(4)
C87 0.055(4) 0.083(5) 0.082(5) -0.015(4) 0.012(4) 0.011(4)
C88 0.079(5) 0.110(6) 0.071(5) -0.015(5) 0.012(4) -0.008(5)
C89 0.071(5) 0.083(5) 0.046(4) -0.002(4) 0.012(3) -0.018(4)
C90 0.080(5) 0.067(5) 0.087(5) 0.012(4) 0.011(4) -0.023(4)
C91 0.073(5) 0.057(4) 0.074(5) -0.020(4) 0.002(4) 0.008(4)
C92 0.091(5) 0.069(5) 0.055(4) -0.011(4) 0.005(4) -0.004(4)
C93 0.091(5) 0.056(4) 0.099(5) 0.008(4) 0.016(4) 0.009(4)
C94 0.077(5) 0.105(6) 0.062(4) -0.002(4) -0.006(4) 0.020(4)
C95 0.069(5) 0.091(5) 0.090(5) -0.016(4) -0.005(4) -0.017(4)
C96 0.062(4) 0.072(5) 0.053(4) -0.006(3) -0.003(3) -0.013(4)
C97 0.101(6) 0.086(6) 0.089(6) 0.005(5) 0.028(5) -0.028(5)
C98 0.061(5) 0.044(4) 0.062(4) -0.011(3) 0.012(4) -0.011(3)
C99 0.078(5) 0.062(5) 0.058(4) -0.002(4) -0.003(4) -0.016(4)
C100 0.070(5) 0.047(4) 0.063(4) -0.004(3) -0.011(4) -0.014(4)
C101 0.054(4) 0.048(4) 0.062(4) 0.009(3) 0.004(3) -0.015(3)
C102 0.063(5) 0.075(5) 0.054(4) -0.001(4) 0.001(4) -0.022(4)
C103 0.057(4) 0.054(4) 0.066(5) -0.009(4) 0.003(4) -0.016(3)
C104 0.121(7) 0.109(7) 0.107(7) 0.030(6) -0.038(5) 0.019(6)
C105 0.068(5) 0.056(5) 0.083(6) -0.009(4) -0.013(4) -0.005(4)
C106 0.086(6) 0.072(5) 0.062(5) -0.013(4) 0.016(4) -0.007(5)
C107 0.077(6) 0.071(6) 0.090(6) -0.007(5) 0.011(5) 0.026(4)
C108 0.080(6) 0.068(5) 0.063(5) 0.005(4) 0.001(4) 0.014(4)
C109 0.090(6) 0.076(5) 0.073(5) 0.023(4) 0.018(4) 0.039(5)
C110 0.058(5) 0.076(5) 0.067(5) 0.001(4) 0.018(4) 0.019(4)

loop_
_atom_type_symbol
_atom_type_description
_atom_type_scat_dispersion_real
_atom_type_scat_dispersion_imag
_atom_type_scat_source
Mg Mg 0.1719 0.1771 'International Tables Vol C Tables 4.2.6.8 and 6.1.1.4'
Li Li 0.0008 0.0003 'International Tables Vol C Tables 4.2.6.8 and 6.1.1.4'
Si Si 0.2541 0.3302 'International Tables Vol C Tables 4.2.6.8 and 6.1.1.4'
N N 0.0311 0.0180 'International Tables Vol C Tables 4.2.6.8 and 6.1.1.4'
C C 0.0181 0.0091 'International Tables Vol C Tables 4.2.6.8 and 6.1.1.4'
H H 0.0000 0.0000 'International Tables Vol C Tables 4.2.6.8 and 6.1.1.4'

loop_
_geom_angle_atom_site_label_1
_geom_angle_atom_site_label_2
_geom_angle_atom_site_label_3
_geom_angle
_geom_angle_site_symmetry_1
_geom_angle_site_symmetry_3
_geom_angle_publ_flag
N2 Mg1 N1 119.71(19) . . ?
N2 Mg1 N3 121.53(19) . . ?
N1 Mg1 N3 118.75(19) . . ?
N2 Mg1 Si1 134.56(14) . . ?
N1 Mg1 Si1 28.39(12) . . ?
N3 Mg1 Si1 98.57(13) . . ?
N2 Mg1 Si4 28.06(12) . . ?
N1 Mg1 Si4 102.99(13) . . ?
N3 Mg1 Si4 131.55(15) . . ?
Si1 Mg1 Si4 108.85(6) . . ?
N2 Mg1 Si6 100.30(13) . . ?
N1 Mg1 Si6 135.04(14) . . ?
N3 Mg1 Si6 28.29(13) . . ?
Si1 Mg1 Si6 107.81(6) . . ?
Si4 Mg1 Si6 103.79(6) . . ?
N2 Mg1 Si2 100.44(14) . . ?
N1 Mg1 Si2 27.45(12) . . ?
N3 Mg1 Si2 133.92(15) . . ?
Si1 Mg1 Si2 55.84(5) . . ?
Si4 Mg1 Si2 94.39(6) . . ?
Si6 Mg1 Si2 159.26(7) . . ?
N2 Mg1 Si3 27.58(12) . . ?
N1 Mg1 Si3 131.20(14) . . ?
N3 Mg1 Si3 104.76(13) . . ?
Si1 Mg1 Si3 156.62(7) . . ?
Si4 Mg1 Si3 55.64(5) . . ?
Si6 Mg1 Si3 93.76(6) . . ?
Si2 Mg1 Si3 104.83(6) . . ?
N2 Mg1 Si5 137.25(14) . . ?
N1 Mg1 Si5 99.30(13) . . ?
N3 Mg1 Si5 26.55(13) . . ?
Si1 Mg1 Si5 88.13(6) . . ?
Si4 Mg1 Si5 156.88(7) . . ?
Si6 Mg1 Si5 54.84(5) . . ?
Si2 Mg1 Si5 108.32(7) . . ?
Si3 Mg1 Si5 112.24(6) . . ?
N6 Mg2 N5 118.68(18) . . ?
N6 Mg2 N4 118.86(19) . . ?
N5 Mg2 N4 122.46(19) . . ?
N6 Mg2 Si10 131.75(14) . . ?
N5 Mg2 Si10 27.96(12) . . ?
N4 Mg2 Si10 104.22(14) . . ?
N6 Mg2 Si11 27.60(12) . . ?
N5 Mg2 Si11 132.69(13) . . ?
N4 Mg2 Si11 99.87(14) . . ?
Si10 Mg2 Si11 155.89(7) . . ?
N6 Mg2 Si12 28.08(12) . . ?
N5 Mg2 Si12 99.26(13) . . ?
N4 Mg2 Si12 133.79(15) . . ?
Si10 Mg2 Si12 104.92(6) . . ?
Si11 Mg2 Si12 55.67(5) . . ?
N6 Mg2 Si8 134.61(14) . . ?
N5 Mg2 Si8 101.83(13) . . ?
N4 Mg2 Si8 27.88(13) . . ?
Si10 Mg2 Si8 93.64(6) . . ?
Si11 Mg2 Si8 108.42(6) . . ?
Si12 Mg2 Si8 158.91(7) . . ?
N6 Mg2 Si9 101.97(13) . . ?
N5 Mg2 Si9 27.78(12) . . ?
N4 Mg2 Si9 132.79(15) . . ?
Si10 Mg2 Si9 55.71(5) . . ?
Si11 Mg2 Si9 107.36(6) . . ?
Si12 Mg2 Si9 93.36(6) . . ?
Si8 Mg2 Si9 105.52(6) . . ?
N6 Mg2 Si7 99.11(13) . . ?
N5 Mg2 Si7 138.15(14) . . ?
N4 Mg2 Si7 26.85(13) . . ?
Si10 Mg2 Si7 112.10(6) . . ?
Si11 Mg2 Si7 89.16(6) . . ?
Si12 Mg2 Si7 107.76(6) . . ?
Si8 Mg2 Si7 54.72(5) . . ?
Si9 Mg2 Si7 158.30(7) . . ?
N10 Li1 N7 113.4(5) . . ?
N10 Li1 N8 136.8(6) . . ?
N7 Li1 N8 83.3(4) . . ?
N10 Li1 N9 83.9(4) . . ?
N7 Li1 N9 135.9(5) . . ?
N8 Li1 N9 112.3(4) . . ?
N11 Li2 N13 113.1(4) . . ?
N11 Li2 N14 133.6(4) . . ?
N13 Li2 N14 84.6(4) . . ?
N11 Li2 N12 84.2(4) . . ?
N13 Li2 N12 137.8(5) . . ?
N14 Li2 N12 111.7(4) . . ?
N1 Si1 C3 112.3(2) . . ?
N1 Si1 C1 113.7(2) . . ?
C3 Si1 C1 105.5(3) . . ?
N1 Si1 C2 112.4(3) . . ?
C3 Si1 C2 106.1(3) . . ?
C1 Si1 C2 106.2(3) . . ?
N1 Si1 Mg1 34.19(14) . . ?
C3 Si1 Mg1 78.43(17) . . ?
C1 Si1 Mg1 121.03(19) . . ?
C2 Si1 Mg1 129.7(2) . . ?
N1 Si2 C4 114.6(3) . . ?
N1 Si2 C6 111.1(2) . . ?
C4 Si2 C6 104.8(3) . . ?
N1 Si2 C5 115.0(3) . . ?
C4 Si2 C5 106.0(3) . . ?
C6 Si2 C5 104.3(3) . . ?
N1 Si2 Mg1 33.31(14) . . ?
C4 Si2 Mg1 132.6(2) . . ?
C6 Si2 Mg1 78.57(18) . . ?
C5 Si2 Mg1 119.1(2) . . ?
N2 Si3 C8 110.6(2) . . ?
N2 Si3 C7 113.9(2) . . ?
C8 Si3 C7 106.5(3) . . ?
N2 Si3 C9 114.8(2) . . ?
C8 Si3 C9 106.3(3) . . ?
C7 Si3 C9 104.2(3) . . ?
N2 Si3 Mg1 33.13(15) . . ?
C8 Si3 Mg1 77.46(18) . . ?
C7 Si3 Mg1 124.7(2) . . ?
C9 Si3 Mg1 128.2(2) . . ?
N2 Si4 C12 110.7(2) . . ?
N2 Si4 C11 113.2(2) . . ?
C12 Si4 C11 106.8(3) . . ?
N2 Si4 C10 114.5(3) . . ?
C12 Si4 C10 105.5(3) . . ?
C11 Si4 C10 105.5(3) . . ?
N2 Si4 Mg1 33.83(14) . . ?
C12 Si4 Mg1 76.88(18) . . ?
C11 Si4 Mg1 125.6(2) . . ?
C10 Si4 Mg1 126.3(2) . . ?
N3 Si5 C13 111.4(2) . . ?
N3 Si5 C14 115.7(2) . . ?
C13 Si5 C14 105.5(3) . . ?
N3 Si5 C15 113.9(3) . . ?
C13 Si5 C15 107.0(3) . . ?
C14 Si5 C15 102.4(3) . . ?
N3 Si5 Mg1 32.72(15) . . ?
C13 Si5 Mg1 79.49(18) . . ?
C14 Si5 Mg1 120.7(2) . . ?
C15 Si5 Mg1 133.4(2) . . ?
N3 Si6 C18 112.7(2) . . ?
N3 Si6 C17 112.4(3) . . ?
C18 Si6 C17 105.5(3) . . ?
N3 Si6 C16 113.6(3) . . ?
C18 Si6 C16 104.4(3) . . ?
C17 Si6 C16 107.5(3) . . ?
N3 Si6 Mg1 34.54(15) . . ?
C18 Si6 Mg1 80.30(19) . . ?
C17 Si6 Mg1 112.5(2) . . ?
C16 Si6 Mg1 136.7(2) . . ?
N4 Si7 C19 111.6(2) . . ?
N4 Si7 C20 114.0(3) . . ?
C19 Si7 C20 105.7(3) . . ?
N4 Si7 C21 113.3(3) . . ?
C19 Si7 C21 107.2(3) . . ?
C20 Si7 C21 104.3(3) . . ?
N4 Si7 Mg2 32.81(15) . . ?
C19 Si7 Mg2 79.90(18) . . ?
C20 Si7 Mg2 117.6(2) . . ?
C21 Si7 Mg2 134.0(2) . . ?
N4 Si8 C22 111.7(2) . . ?
N4 Si8 C23 113.7(2) . . ?
C22 Si8 C23 106.4(3) . . ?
N4 Si8 C24 113.6(2) . . ?
C22 Si8 C24 105.3(3) . . ?
C23 Si8 C24 105.5(3) . . ?
N4 Si8 Mg2 33.90(15) . . ?
C22 Si8 Mg2 78.98(17) . . ?
C23 Si8 Mg2 117.66(19) . . ?
C24 Si8 Mg2 133.70(19) . . ?
N5 Si9 C25 111.9(2) . . ?
N5 Si9 C27 113.8(2) . . ?
C25 Si9 C27 104.8(2) . . ?
N5 Si9 C26 113.7(2) . . ?
C25 Si9 C26 105.4(3) . . ?
C27 Si9 C26 106.5(3) . . ?
N5 Si9 Mg2 33.69(13) . . ?
C25 Si9 Mg2 78.25(17) . . ?
C27 Si9 Mg2 127.32(19) . . ?
C26 Si9 Mg2 123.7(2) . . ?
N5 Si10 C30 111.1(2) . . ?
N5 Si10 C29 114.0(2) . . ?
C30 Si10 C29 105.4(3) . . ?
N5 Si10 C28 114.0(2) . . ?
C30 Si10 C28 106.7(3) . . ?
C29 Si10 C28 105.0(3) . . ?
N5 Si10 Mg2 34.32(14) . . ?
C30 Si10 Mg2 77.23(18) . . ?
C29 Si10 Mg2 120.34(19) . . ?
C28 Si10 Mg2 132.0(2) . . ?
N6 Si11 C32 111.1(2) . . ?
N6 Si11 C33 113.2(2) . . ?
C32 Si11 C33 106.2(3) . . ?
N6 Si11 C31 113.0(2) . . ?
C32 Si11 C31 106.3(3) . . ?
C33 Si11 C31 106.5(3) . . ?
N6 Si11 Mg2 33.41(14) . . ?
C32 Si11 Mg2 78.02(17) . . ?
C33 Si11 Mg2 120.93(19) . . ?
C31 Si11 Mg2 129.30(19) . . ?
N6 Si12 C35 111.9(2) . . ?
N6 Si12 C34 114.1(3) . . ?
C35 Si12 C34 105.1(3) . . ?
N6 Si12 C36 114.3(2) . . ?
C35 Si12 C36 105.4(3) . . ?
C34 Si12 C36 105.3(3) . . ?
N6 Si12 Mg2 33.49(14) . . ?
C35 Si12 Mg2 79.46(18) . . ?
C34 Si12 Mg2 133.9(2) . . ?
C36 Si12 Mg2 117.9(2) . . ?
Si2 N1 Si1 123.3(2) . . ?
Si2 N1 Mg1 119.2(2) . . ?
Si1 N1 Mg1 117.4(2) . . ?
Si4 N2 Si3 122.6(2) . . ?
Si4 N2 Mg1 118.1(2) . . ?
Si3 N2 Mg1 119.3(2) . . ?
Si5 N3 Si6 122.1(3) . . ?
Si5 N3 Mg1 120.7(2) . . ?
Si6 N3 Mg1 117.2(2) . . ?
Si7 N4 Si8 121.4(3) . . ?
Si7 N4 Mg2 120.3(2) . . ?
Si8 N4 Mg2 118.2(2) . . ?
Si10 N5 Si9 123.6(2) . . ?
Si10 N5 Mg2 117.7(2) . . ?
Si9 N5 Mg2 118.5(2) . . ?
Si11 N6 Si12 122.6(2) . . ?
Si11 N6 Mg2 119.0(2) . . ?
Si12 N6 Mg2 118.4(2) . . ?
C60 N7 C52 111.4(5) . . ?
C60 N7 C56 110.1(6) . . ?
C52 N7 C56 107.5(5) . . ?
C60 N7 Li1 113.8(5) . . ?
C52 N7 Li1 109.4(5) . . ?
C56 N7 Li1 104.2(4) . . ?
C62 N8 C66 109.1(5) . . ?
C62 N8 C61 105.8(6) . . ?
C66 N8 C61 105.0(6) . . ?
C62 N8 Li1 123.0(5) . . ?
C66 N8 Li1 112.7(5) . . ?
C61 N8 Li1 98.8(5) . . ?
C46 N9 C51 107.2(7) . . ?
C46 N9 C47 107.1(6) . . ?
C51 N9 C47 110.9(6) . . ?
C46 N9 Li1 105.2(5) . . ?
C51 N9 Li1 115.2(6) . . ?
C47 N9 Li1 110.7(5) . . ?
C45 N10 C37 110.4(7) . . ?
C45 N10 C41 120.7(6) . . ?
C37 N10 C41 106.4(6) . . ?
C45 N10 Li1 111.7(6) . . ?
C37 N10 Li1 100.8(5) . . ?
C41 N10 Li1 104.9(5) . . ?
C75 N11 C67 111.0(5) . . ?
C75 N11 C71 113.2(5) . . ?
C67 N11 C71 109.7(5) . . ?
C75 N11 Li2 109.8(4) . . ?
C67 N11 Li2 104.0(4) . . ?
C71 N11 Li2 108.7(4) . . ?
C76 N12 C81 106.5(5) . . ?
C76 N12 C77 108.5(5) . . ?
C81 N12 C77 106.3(5) . . ?
C76 N12 Li2 105.2(4) . . ?
C81 N12 Li2 118.5(5) . . ?
C77 N12 Li2 111.5(4) . . ?
C90 N13 C82 112.2(5) . . ?
C90 N13 C86 110.0(5) . . ?
C82 N13 C86 109.7(5) . . ?
C90 N13 Li2 112.9(4) . . ?
C82 N13 Li2 108.7(4) . . ?
C86 N13 Li2 103.0(4) . . ?
C92 N14 C96 109.0(5) . . ?
C92 N14 C91 106.9(5) . . ?
C96 N14 C91 105.7(5) . . ?
C92 N14 Li2 119.7(5) . . ?
C96 N14 Li2 114.6(4) . . ?
C91 N14 Li2 99.2(4) . . ?
Si1 C1 H1A 109.5 . . ?
Si1 C1 H1B 109.5 . . ?
H1A C1 H1B 109.5 . . ?
Si1 C1 H1C 109.5 . . ?
H1A C1 H1C 109.5 . . ?
H1B C1 H1C 109.5 . . ?
Si1 C2 H2A 109.5 . . ?
Si1 C2 H2B 109.5 . . ?
H2A C2 H2B 109.5 . . ?
Si1 C2 H2C 109.5 . . ?
H2A C2 H2C 109.5 . . ?
H2B C2 H2C 109.5 . . ?
Si1 C3 H3A 109.5 . . ?
Si1 C3 H3B 109.5 . . ?
H3A C3 H3B 109.5 . . ?
Si1 C3 H3C 109.5 . . ?
H3A C3 H3C 109.5 . . ?
H3B C3 H3C 109.5 . . ?
Si2 C4 H4A 109.5 . . ?
Si2 C4 H4B 109.5 . . ?
H4A C4 H4B 109.5 . . ?
Si2 C4 H4C 109.5 . . ?
H4A C4 H4C 109.5 . . ?
H4B C4 H4C 109.5 . . ?
Si2 C5 H5A 109.5 . . ?
Si2 C5 H5B 109.5 . . ?
H5A C5 H5B 109.5 . . ?
Si2 C5 H5C 109.5 . . ?
H5A C5 H5C 109.5 . . ?
H5B C5 H5C 109.5 . . ?
Si2 C6 H6A 109.5 . . ?
Si2 C6 H6B 109.5 . . ?
H6A C6 H6B 109.5 . . ?
Si2 C6 H6C 109.5 . . ?
H6A C6 H6C 109.5 . . ?
H6B C6 H6C 109.5 . . ?
Si3 C7 H7A 109.5 . . ?
Si3 C7 H7B 109.5 . . ?
H7A C7 H7B 109.5 . . ?
Si3 C7 H7C 109.5 . . ?
H7A C7 H7C 109.5 . . ?
H7B C7 H7C 109.5 . . ?
Si3 C8 H8A 109.5 . . ?
Si3 C8 H8B 109.5 . . ?
H8A C8 H8B 109.5 . . ?
Si3 C8 H8C 109.5 . . ?
H8A C8 H8C 109.5 . . ?
H8B C8 H8C 109.5 . . ?
Si3 C9 H9A 109.5 . . ?
Si3 C9 H9B 109.5 . . ?
H9A C9 H9B 109.5 . . ?
Si3 C9 H9C 109.5 . . ?
H9A C9 H9C 109.5 . . ?
H9B C9 H9C 109.5 . . ?
Si4 C10 H10A 109.5 . . ?
Si4 C10 H10B 109.5 . . ?
H10A C10 H10B 109.5 . . ?
Si4 C10 H10C 109.5 . . ?
H10A C10 H10C 109.5 . . ?
H10B C10 H10C 109.5 . . ?
Si4 C11 H11A 109.5 . . ?
Si4 C11 H11B 109.5 . . ?
H11A C11 H11B 109.5 . . ?
Si4 C11 H11C 109.5 . . ?
H11A C11 H11C 109.5 . . ?
H11B C11 H11C 109.5 . . ?
Si4 C12 H12A 109.5 . . ?
Si4 C12 H12B 109.5 . . ?
H12A C12 H12B 109.5 . . ?
Si4 C12 H12C 109.5 . . ?
H12A C12 H12C 109.5 . . ?
H12B C12 H12C 109.5 . . ?
Si5 C13 H13A 109.5 . . ?
Si5 C13 H13B 109.5 . . ?
H13A C13 H13B 109.5 . . ?
Si5 C13 H13C 109.5 . . ?
H13A C13 H13C 109.5 . . ?
H13B C13 H13C 109.5 . . ?
Si5 C14 H14A 109.5 . . ?
Si5 C14 H14B 109.5 . . ?
H14A C14 H14B 109.5 . . ?
Si5 C14 H14C 109.5 . . ?
H14A C14 H14C 109.5 . . ?
H14B C14 H14C 109.5 . . ?
Si5 C15 H15A 109.5 . . ?
Si5 C15 H15B 109.5 . . ?
H15A C15 H15B 109.5 . . ?
Si5 C15 H15C 109.5 . . ?
H15A C15 H15C 109.5 . . ?
H15B C15 H15C 109.5 . . ?
Si6 C16 H16A 109.5 . . ?
Si6 C16 H16B 109.5 . . ?
H16A C16 H16B 109.5 . . ?
Si6 C16 H16C 109.5 . . ?
H16A C16 H16C 109.5 . . ?
H16B C16 H16C 109.5 . . ?
Si6 C17 H17A 109.5 . . ?
Si6 C17 H17B 109.5 . . ?
H17A C17 H17B 109.5 . . ?
Si6 C17 H17C 109.5 . . ?
H17A C17 H17C 109.5 . . ?
H17B C17 H17C 109.5 . . ?
Si6 C18 H18A 109.5 . . ?
Si6 C18 H18B 109.5 . . ?
H18A C18 H18B 109.5 . . ?
Si6 C18 H18C 109.5 . . ?
H18A C18 H18C 109.5 . . ?
H18B C18 H18C 109.5 . . ?
Si7 C19 H19A 109.5 . . ?
Si7 C19 H19B 109.5 . . ?
H19A C19 H19B 109.5 . . ?
Si7 C19 H19C 109.5 . . ?
H19A C19 H19C 109.5 . . ?
H19B C19 H19C 109.5 . . ?
Si7 C20 H20A 109.5 . . ?
Si7 C20 H20B 109.5 . . ?
H20A C20 H20B 109.5 . . ?
Si7 C20 H20C 109.5 . . ?
H20A C20 H20C 109.5 . . ?
H20B C20 H20C 109.5 . . ?
Si7 C21 H21A 109.5 . . ?
Si7 C21 H21B 109.5 . . ?
H21A C21 H21B 109.5 . . ?
Si7 C21 H21C 109.5 . . ?
H21A C21 H21C 109.5 . . ?
H21B C21 H21C 109.5 . . ?
Si8 C22 H22A 109.5 . . ?
Si8 C22 H22B 109.5 . . ?
H22A C22 H22B 109.5 . . ?
Si8 C22 H22C 109.5 . . ?
H22A C22 H22C 109.5 . . ?
H22B C22 H22C 109.5 . . ?
Si8 C23 H23A 109.5 . . ?
Si8 C23 H23B 109.5 . . ?
H23A C23 H23B 109.5 . . ?
Si8 C23 H23C 109.5 . . ?
H23A C23 H23C 109.5 . . ?
H23B C23 H23C 109.5 . . ?
Si8 C24 H24A 109.5 . . ?
Si8 C24 H24B 109.5 . . ?
H24A C24 H24B 109.5 . . ?
Si8 C24 H24C 109.5 . . ?
H24A C24 H24C 109.5 . . ?
H24B C24 H24C 109.5 . . ?
Si9 C25 H25A 109.5 . . ?
Si9 C25 H25B 109.5 . . ?
H25A C25 H25B 109.5 . . ?
Si9 C25 H25C 109.5 . . ?
H25A C25 H25C 109.5 . . ?
H25B C25 H25C 109.5 . . ?
Si9 C26 H26A 109.5 . . ?
Si9 C26 H26B 109.5 . . ?
H26A C26 H26B 109.5 . . ?
Si9 C26 H26C 109.5 . . ?
H26A C26 H26C 109.5 . . ?
H26B C26 H26C 109.5 . . ?
Si9 C27 H27A 109.5 . . ?
Si9 C27 H27B 109.5 . . ?
H27A C27 H27B 109.5 . . ?
Si9 C27 H27C 109.5 . . ?
H27A C27 H27C 109.5 . . ?
H27B C27 H27C 109.5 . . ?
Si10 C28 H28A 109.5 . . ?
Si10 C28 H28B 109.5 . . ?
H28A C28 H28B 109.5 . . ?
Si10 C28 H28C 109.5 . . ?
H28A C28 H28C 109.5 . . ?
H28B C28 H28C 109.5 . . ?
Si10 C29 H29A 109.5 . . ?
Si10 C29 H29B 109.5 . . ?
H29A C29 H29B 109.5 . . ?
Si10 C29 H29C 109.5 . . ?
H29A C29 H29C 109.5 . . ?
H29B C29 H29C 109.5 . . ?
Si10 C30 H30A 109.5 . . ?
Si10 C30 H30B 109.5 . . ?
H30A C30 H30B 109.5 . . ?
Si10 C30 H30C 109.5 . . ?
H30A C30 H30C 109.5 . . ?
H30B C30 H30C 109.5 . . ?
Si11 C31 H31A 109.5 . . ?
Si11 C31 H31B 109.5 . . ?
H31A C31 H31B 109.5 . . ?
Si11 C31 H31C 109.5 . . ?
H31A C31 H31C 109.5 . . ?
H31B C31 H31C 109.5 . . ?
Si11 C32 H32A 109.5 . . ?
Si11 C32 H32B 109.5 . . ?
H32A C32 H32B 109.5 . . ?
Si11 C32 H32C 109.5 . . ?
H32A C32 H32C 109.5 . . ?
H32B C32 H32C 109.5 . . ?
Si11 C33 H33A 109.5 . . ?
Si11 C33 H33B 109.5 . . ?
H33A C33 H33B 109.5 . . ?
Si11 C33 H33C 109.5 . . ?
H33A C33 H33C 109.5 . . ?
H33B C33 H33C 109.5 . . ?
Si12 C34 H34A 109.5 . . ?
Si12 C34 H34B 109.5 . . ?
H34A C34 H34B 109.5 . . ?
Si12 C34 H34C 109.5 . . ?
H34A C34 H34C 109.5 . . ?
H34B C34 H34C 109.5 . . ?
Si12 C35 H35A 109.5 . . ?
Si12 C35 H35B 109.5 . . ?
H35A C35 H35B 109.5 . . ?
Si12 C35 H35C 109.5 . . ?
H35A C35 H35C 109.5 . . ?
H35B C35 H35C 109.5 . . ?
Si12 C36 H36A 109.5 . . ?
Si12 C36 H36B 109.5 . . ?
H36A C36 H36B 109.5 . . ?
Si12 C36 H36C 109.5 . . ?
H36A C36 H36C 109.5 . . ?
H36B C36 H36C 109.5 . . ?
C38 C37 N10 116.9(8) . . ?
C38 C37 H37A 108.1 . . ?
N10 C37 H37A 108.1 . . ?
C38 C37 H37B 108.1 . . ?
N10 C37 H37B 108.1 . . ?
H37A C37 H37B 107.3 . . ?
C37 C38 C39 110.3(8) . . ?
C37 C38 H38A 109.6 . . ?
C39 C38 H38A 109.6 . . ?
C37 C38 H38B 109.6 . . ?
C39 C38 H38B 109.6 . . ?
H38A C38 H38B 108.1 . . ?
C40 C39 C38 111.0(9) . . ?
C40 C39 H39A 109.4 . . ?
C38 C39 H39A 109.4 . . ?
C40 C39 H39B 109.4 . . ?
C38 C39 H39B 109.4 . . ?
H39A C39 H39B 108.0 . . ?
C39 C40 C41 110.8(7) . . ?
C39 C40 H40A 109.5 . . ?
C41 C40 H40A 109.5 . . ?
C39 C40 H40B 109.5 . . ?
C41 C40 H40B 109.5 . . ?
H40A C40 H40B 108.1 . . ?
C42 C41 C40 114.4(8) . . ?
C42 C41 N10 101.5(7) . . ?
C40 C41 N10 113.8(7) . . ?
C42 C41 H41 109.0 . . ?
C40 C41 H41 109.0 . . ?
N10 C41 H41 109.0 . . ?
C43 C42 C41 120.1(10) . . ?
C43 C42 C46 104.9(10) . . ?
C41 C42 C46 116.6(7) . . ?
C43 C42 H42 104.5 . . ?
C41 C42 H42 104.5 . . ?
C46 C42 H42 104.5 . . ?
C42 C43 C44 107.4(7) . . ?
C42 C43 H43A 110.2 . . ?
C44 C43 H43A 110.2 . . ?
C42 C43 H43B 110.2 . . ?
C44 C43 H43B 110.2 . . ?
H43A C43 H43B 108.5 . . ?
C47 C44 C45 115.7(7) . . ?
C47 C44 C43 108.2(8) . . ?
C45 C44 C43 107.6(8) . . ?
C47 C44 H44 108.4 . . ?
C45 C44 H44 108.4 . . ?
C43 C44 H44 108.4 . . ?
N10 C45 C44 112.6(7) . . ?
N10 C45 H45A 109.1 . . ?
C44 C45 H45A 109.1 . . ?
N10 C45 H45B 109.1 . . ?
C44 C45 H45B 109.1 . . ?
H45A C45 H45B 107.8 . . ?
N9 C46 C42 114.1(7) . . ?
N9 C46 H46A 108.7 . . ?
C42 C46 H46A 108.7 . . ?
N9 C46 H46B 108.7 . . ?
C42 C46 H46B 108.7 . . ?
H46A C46 H46B 107.6 . . ?
C48 C47 C44 121.0(8) . . ?
C48 C47 N9 105.2(7) . . ?
C44 C47 N9 112.3(7) . . ?
C48 C47 H47 105.7 . . ?
C44 C47 H47 105.7 . . ?
N9 C47 H47 105.7 . . ?
C47 C48 C49 111.9(8) . . ?
C47 C48 H48A 109.2 . . ?
C49 C48 H48A 109.2 . . ?
C47 C48 H48B 109.2 . . ?
C49 C48 H48B 109.2 . . ?
H48A C48 H48B 107.9 . . ?
C50 C49 C48 108.7(7) . . ?
C50 C49 H49A 110.0 . . ?
C48 C49 H49A 110.0 . . ?
C50 C49 H49B 110.0 . . ?
C48 C49 H49B 110.0 . . ?
H49A C49 H49B 108.3 . . ?
C51 C50 C49 111.1(8) . . ?
C51 C50 H50A 109.4 . . ?
C49 C50 H50A 109.4 . . ?
C51 C50 H50B 109.4 . . ?
C49 C50 H50B 109.4 . . ?
H50A C50 H50B 108.0 . . ?
C50 C51 N9 117.7(8) . . ?
C50 C51 H51A 107.9 . . ?
N9 C51 H51A 107.9 . . ?
C50 C51 H51B 107.9 . . ?
N9 C51 H51B 107.9 . . ?
H51A C51 H51B 107.2 . . ?
C53 C52 N7 119.0(6) . . ?
C53 C52 H52A 107.6 . . ?
N7 C52 H52A 107.6 . . ?
C53 C52 H52B 107.6 . . ?
N7 C52 H52B 107.6 . . ?
H52A C52 H52B 107.0 . . ?
C52 C53 C54 110.9(6) . . ?
C52 C53 H53A 109.5 . . ?
C54 C53 H53A 109.5 . . ?
C52 C53 H53B 109.5 . . ?
C54 C53 H53B 109.5 . . ?
H53A C53 H53B 108.0 . . ?
C55 C54 C53 108.8(6) . . ?
C55 C54 H54A 109.9 . . ?
C53 C54 H54A 109.9 . . ?
C55 C54 H54B 109.9 . . ?
C53 C54 H54B 109.9 . . ?
H54A C54 H54B 108.3 . . ?
C54 C55 C56 112.3(6) . . ?
C54 C55 H55A 109.1 . . ?
C56 C55 H55A 109.1 . . ?
C54 C55 H55B 109.1 . . ?
C56 C55 H55B 109.1 . . ?
H55A C55 H55B 107.9 . . ?
C55 C56 C57 113.8(6) . . ?
C55 C56 N7 115.2(6) . . ?
C57 C56 N7 110.7(5) . . ?
C55 C56 H56 105.4 . . ?
C57 C56 H56 105.4 . . ?
N7 C56 H56 105.4 . . ?
C61 C57 C58 106.0(7) . . ?
C61 C57 C56 117.9(6) . . ?
C58 C57 C56 108.5(7) . . ?
C61 C57 H57 108.0 . . ?
C58 C57 H57 108.0 . . ?
C56 C57 H57 108.0 . . ?
C59 C58 C57 107.9(7) . . ?
C59 C58 H58A 110.1 . . ?
C57 C58 H58A 110.1 . . ?
C59 C58 H58B 110.1 . . ?
C57 C58 H58B 110.1 . . ?
H58A C58 H58B 108.4 . . ?
C58 C59 C62 105.6(7) . . ?
C58 C59 C60 109.5(7) . . ?
C62 C59 C60 114.0(6) . . ?
C58 C59 H59 109.2 . . ?
C62 C59 H59 109.2 . . ?
C60 C59 H59 109.2 . . ?
N7 C60 C59 116.9(7) . . ?
N7 C60 H60A 108.1 . . ?
C59 C60 H60A 108.1 . . ?
N7 C60 H60B 108.1 . . ?
C59 C60 H60B 108.1 . . ?
H60A C60 H60B 107.3 . . ?
C57 C61 N8 116.5(7) . . ?
C57 C61 H61A 108.2 . . ?
N8 C61 H61A 108.2 . . ?
C57 C61 H61B 108.2 . . ?
N8 C61 H61B 108.2 . . ?
H61A C61 H61B 107.3 . . ?
N8 C62 C59 114.6(6) . . ?
N8 C62 C63 104.1(6) . . ?
C59 C62 C63 113.9(7) . . ?
N8 C62 H62 108.0 . . ?
C59 C62 H62 108.0 . . ?
C63 C62 H62 108.0 . . ?
C64 C63 C62 111.5(6) . . ?
C64 C63 H63A 109.3 . . ?
C62 C63 H63A 109.3 . . ?
C64 C63 H63B 109.3 . . ?
C62 C63 H63B 109.3 . . ?
H63A C63 H63B 108.0 . . ?
C63 C64 C65 104.6(6) . . ?
C63 C64 H64A 110.8 . . ?
C65 C64 H64A 110.8 . . ?
C63 C64 H64B 110.8 . . ?
C65 C64 H64B 110.8 . . ?
H64A C64 H64B 108.9 . . ?
C66 C65 C64 114.7(7) . . ?
C66 C65 H65A 108.6 . . ?
C64 C65 H65A 108.6 . . ?
C66 C65 H65B 108.6 . . ?
C64 C65 H65B 108.6 . . ?
H65A C65 H65B 107.6 . . ?
C65 C66 N8 113.1(7) . . ?
C65 C66 H66A 109.0 . . ?
N8 C66 H66A 109.0 . . ?
C65 C66 H66B 109.0 . . ?
N8 C66 H66B 109.0 . . ?
H66A C66 H66B 107.8 . . ?
C68 C67 N11 115.4(6) . . ?
C68 C67 H67A 108.4 . . ?
N11 C67 H67A 108.4 . . ?
C68 C67 H67B 108.4 . . ?
N11 C67 H67B 108.4 . . ?
H67A C67 H67B 107.5 . . ?
C69 C68 C67 110.4(6) . . ?
C69 C68 H68A 109.6 . . ?
C67 C68 H68A 109.6 . . ?
C69 C68 H68B 109.6 . . ?
C67 C68 H68B 109.6 . . ?
H68A C68 H68B 108.1 . . ?
C70 C69 C68 108.6(7) . . ?
C70 C69 H69A 110.0 . . ?
C68 C69 H69A 110.0 . . ?
C70 C69 H69B 110.0 . . ?
C68 C69 H69B 110.0 . . ?
H69A C69 H69B 108.3 . . ?
C69 C70 C71 113.9(6) . . ?
C69 C70 H70A 108.8 . . ?
C71 C70 H70A 108.8 . . ?
C69 C70 H70B 108.8 . . ?
C71 C70 H70B 108.8 . . ?
H70A C70 H70B 107.7 . . ?
C72 C71 N11 108.8(5) . . ?
C72 C71 C70 114.4(6) . . ?
N11 C71 C70 111.2(6) . . ?
C72 C71 H71 107.4 . . ?
N11 C71 H71 107.4 . . ?
C70 C71 H71 107.4 . . ?
C73 C72 C71 112.5(7) . . ?
C73 C72 C76 108.9(6) . . ?
C71 C72 C76 116.2(5) . . ?
C73 C72 H72 106.2 . . ?
C71 C72 H72 106.2 . . ?
C76 C72 H72 106.2 . . ?
C72 C73 C74 106.0(5) . . ?
C72 C73 H73A 110.5 . . ?
C74 C73 H73A 110.5 . . ?
C72 C73 H73B 110.5 . . ?
C74 C73 H73B 110.5 . . ?
H73A C73 H73B 108.7 . . ?
C75 C74 C73 107.7(6) . . ?
C75 C74 C77 117.5(5) . . ?
C73 C74 C77 107.4(6) . . ?
C75 C74 H74 108.0 . . ?
C73 C74 H74 108.0 . . ?
C77 C74 H74 108.0 . . ?
N11 C75 C74 115.4(5) . . ?
N11 C75 H75A 108.4 . . ?
C74 C75 H75A 108.4 . . ?
N11 C75 H75B 108.4 . . ?
C74 C75 H75B 108.4 . . ?
H75A C75 H75B 107.5 . . ?
N12 C76 C72 114.3(6) . . ?
N12 C76 H76A 108.7 . . ?
C72 C76 H76A 108.7 . . ?
N12 C76 H76B 108.7 . . ?
C72 C76 H76B 108.7 . . ?
H76A C76 H76B 107.6 . . ?
C78 C77 C74 116.2(6) . . ?
C78 C77 N12 106.8(5) . . ?
C74 C77 N12 112.0(5) . . ?
C78 C77 H77 107.1 . . ?
C74 C77 H77 107.1 . . ?
N12 C77 H77 107.1 . . ?
C77 C78 C79 110.2(6) . . ?
C77 C78 H78A 109.6 . . ?
C79 C78 H78A 109.6 . . ?
C77 C78 H78B 109.6 . . ?
C79 C78 H78B 109.6 . . ?
H78A C78 H78B 108.1 . . ?
C80 C79 C78 110.8(6) . . ?
C80 C79 H79A 109.5 . . ?
C78 C79 H79A 109.5 . . ?
C80 C79 H79B 109.5 . . ?
C78 C79 H79B 109.5 . . ?
H79A C79 H79B 108.1 . . ?
C79 C80 C81 110.5(6) . . ?
C79 C80 H80A 109.6 . . ?
C81 C80 H80A 109.6 . . ?
C79 C80 H80B 109.6 . . ?
C81 C80 H80B 109.6 . . ?
H80A C80 H80B 108.1 . . ?
N12 C81 C80 113.7(6) . . ?
N12 C81 H81A 108.8 . . ?
C80 C81 H81A 108.8 . . ?
N12 C81 H81B 108.8 . . ?
C80 C81 H81B 108.8 . . ?
H81A C81 H81B 107.7 . . ?
N13 C82 C83 117.0(6) . . ?
N13 C82 H82A 108.1 . . ?
C83 C82 H82A 108.1 . . ?
N13 C82 H82B 108.1 . . ?
C83 C82 H82B 108.1 . . ?
H82A C82 H82B 107.3 . . ?
C82 C83 C84 109.3(7) . . ?
C82 C83 H83A 109.8 . . ?
C84 C83 H83A 109.8 . . ?
C82 C83 H83B 109.8 . . ?
C84 C83 H83B 109.8 . . ?
H83A C83 H83B 108.3 . . ?
C85 C84 C83 108.5(6) . . ?
C85 C84 H84A 110.0 . . ?
C83 C84 H84A 110.0 . . ?
C85 C84 H84B 110.0 . . ?
C83 C84 H84B 110.0 . . ?
H84A C84 H84B 108.4 . . ?
C84 C85 C86 114.6(6) . . ?
C84 C85 H85A 108.6 . . ?
C86 C85 H85A 108.6 . . ?
C84 C85 H85B 108.6 . . ?
C86 C85 H85B 108.6 . . ?
H85A C85 H85B 107.6 . . ?
C85 C86 C87 115.4(6) . . ?
C85 C86 N13 113.5(6) . . ?
C87 C86 N13 111.7(5) . . ?
C85 C86 H86 105.0 . . ?
C87 C86 H86 105.0 . . ?
N13 C86 H86 105.0 . . ?
C86 C87 C91 116.6(5) . . ?
C86 C87 C88 108.8(6) . . ?
C91 C87 C88 107.5(6) . . ?
C86 C87 H87 107.9 . . ?
C91 C87 H87 107.9 . . ?
C88 C87 H87 107.9 . . ?
C89 C88 C87 106.7(6) . . ?
C89 C88 H88A 110.4 . . ?
C87 C88 H88A 110.4 . . ?
C89 C88 H88B 110.4 . . ?
C87 C88 H88B 110.4 . . ?
H88A C88 H88B 108.6 . . ?
C92 C89 C88 107.7(6) . . ?
C92 C89 C90 116.5(5) . . ?
C88 C89 C90 108.6(6) . . ?
C92 C89 H89 107.9 . . ?
C88 C89 H89 107.9 . . ?
C90 C89 H89 107.9 . . ?
N13 C90 C89 116.3(6) . . ?
N13 C90 H90A 108.2 . . ?
C89 C90 H90A 108.2 . . ?
N13 C90 H90B 108.2 . . ?
C89 C90 H90B 108.2 . . ?
H90A C90 H90B 107.4 . . ?
N14 C91 C87 116.2(5) . . ?
N14 C91 H91A 108.2 . . ?
C87 C91 H91A 108.2 . . ?
N14 C91 H91B 108.2 . . ?
C87 C91 H91B 108.2 . . ?
H91A C91 H91B 107.4 . . ?
N14 C92 C89 114.6(5) . . ?
N14 C92 C93 107.1(5) . . ?
C89 C92 C93 114.6(6) . . ?
N14 C92 H92 106.6 . . ?
C89 C92 H92 106.6 . . ?
C93 C92 H92 106.6 . . ?
C94 C93 C92 109.2(6) . . ?
C94 C93 H93A 109.8 . . ?
C92 C93 H93A 109.8 . . ?
C94 C93 H93B 109.8 . . ?
C92 C93 H93B 109.8 . . ?
H93A C93 H93B 108.3 . . ?
C95 C94 C93 108.6(6) . . ?
C95 C94 H94A 110.0 . . ?
C93 C94 H94A 110.0 . . ?
C95 C94 H94B 110.0 . . ?
C93 C94 H94B 110.0 . . ?
H94A C94 H94B 108.3 . . ?
C96 C95 C94 112.6(6) . . ?
C96 C95 H95A 109.1 . . ?
C94 C95 H95A 109.1 . . ?
C96 C95 H95B 109.1 . . ?
C94 C95 H95B 109.1 . . ?
H95A C95 H95B 107.8 . . ?
N14 C96 C95 114.9(6) . . ?
N14 C96 H96A 108.5 . . ?
C95 C96 H96A 108.5 . . ?
N14 C96 H96B 108.5 . . ?
C95 C96 H96B 108.5 . . ?
H96A C96 H96B 107.5 . . ?
C98 C97 H97A 109.5 . . ?
C98 C97 H97B 109.5 . . ?
H97A C97 H97B 109.5 . . ?
C98 C97 H97C 109.5 . . ?
H97A C97 H97C 109.5 . . ?
H97B C97 H97C 109.5 . . ?
C103 C98 C99 117.4(6) . . ?
C103 C98 C97 121.6(6) . . ?
C99 C98 C97 121.0(6) . . ?
C100 C99 C98 120.3(6) . . ?
C100 C99 H99 119.9 . . ?
C98 C99 H99 119.9 . . ?
C99 C100 C101 121.5(6) . . ?
C99 C100 H100 119.3 . . ?
C101 C100 H100 119.3 . . ?
C102 C101 C100 118.6(6) . . ?
C102 C101 H101 120.7 . . ?
C100 C101 H101 120.7 . . ?
C101 C102 C103 119.7(6) . . ?
C101 C102 H102 120.2 . . ?
C103 C102 H102 120.2 . . ?
C98 C103 C102 122.4(6) . . ?
C98 C103 H103 118.8 . . ?
C102 C103 H103 118.8 . . ?
C105 C104 H10D 109.5 . . ?
C105 C104 H10E 109.5 . . ?
H10D C104 H10E 109.5 . . ?
C105 C104 H10F 109.5 . . ?
H10D C104 H10F 109.5 . . ?
H10E C104 H10F 109.5 . . ?
C110 C105 C106 115.2(7) . . ?
C110 C105 C104 121.6(7) . . ?
C106 C105 C104 123.1(8) . . ?
C107 C106 C105 121.0(7) . . ?
C107 C106 H106 119.5 . . ?
C105 C106 H106 119.5 . . ?
C108 C107 C106 121.4(7) . . ?
C108 C107 H107 119.3 . . ?
C106 C107 H107 119.3 . . ?
C107 C108 C109 118.6(7) . . ?
C107 C108 H108 120.7 . . ?
C109 C108 H108 120.7 . . ?
C110 C109 C108 121.6(7) . . ?
C110 C109 H109 119.2 . . ?
C108 C109 H109 119.2 . . ?
C109 C110 C105 122.2(7) . . ?
C109 C110 H110 118.9 . . ?
C105 C110 H110 118.9 . . ?

loop_
_geom_bond_atom_site_label_1
_geom_bond_atom_site_label_2
_geom_bond_distance
_geom_bond_site_symmetry_2
_geom_bond_publ_flag
Mg1 N2 2.018(4) . ?
Mg1 N1 2.020(4) . ?
Mg1 N3 2.038(4) . ?
Mg1 Si1 3.191(2) . ?
Mg1 Si4 3.198(2) . ?
Mg1 Si6 3.198(2) . ?
Mg1 Si2 3.210(2) . ?
Mg1 Si3 3.221(2) . ?
Mg1 Si5 3.241(2) . ?
Mg2 N6 2.011(4) . ?
Mg2 N5 2.032(4) . ?
Mg2 N4 2.034(5) . ?
Mg2 Si10 3.190(2) . ?
Mg2 Si11 3.194(2) . ?
Mg2 Si12 3.205(2) . ?
Mg2 Si8 3.213(2) . ?
Mg2 Si9 3.218(2) . ?
Mg2 Si7 3.239(2) . ?
Li1 N10 2.152(11) . ?
Li1 N7 2.206(10) . ?
Li1 N8 2.235(11) . ?
Li1 N9 2.261(11) . ?
Li2 N11 2.189(10) . ?
Li2 N13 2.218(10) . ?
Li2 N14 2.229(10) . ?
Li2 N12 2.262(10) . ?
Si1 N1 1.709(4) . ?
Si1 C3 1.873(6) . ?
Si1 C1 1.879(6) . ?
Si1 C2 1.890(5) . ?
Si2 N1 1.696(4) . ?
Si2 C4 1.856(6) . ?
Si2 C6 1.876(5) . ?
Si2 C5 1.882(7) . ?
Si3 N2 1.710(4) . ?
Si3 C8 1.868(6) . ?
Si3 C7 1.884(6) . ?
Si3 C9 1.902(6) . ?
Si4 N2 1.706(4) . ?
Si4 C12 1.857(6) . ?
Si4 C11 1.867(6) . ?
Si4 C10 1.885(6) . ?
Si5 N3 1.685(5) . ?
Si5 C13 1.860(6) . ?
Si5 C14 1.885(6) . ?
Si5 C15 1.905(6) . ?
Si6 N3 1.703(5) . ?
Si6 C18 1.872(6) . ?
Si6 C17 1.877(6) . ?
Si6 C16 1.880(5) . ?
Si7 N4 1.695(5) . ?
Si7 C19 1.855(6) . ?
Si7 C20 1.875(6) . ?
Si7 C21 1.906(6) . ?
Si8 N4 1.705(4) . ?
Si8 C22 1.875(6) . ?
Si8 C23 1.884(6) . ?
Si8 C24 1.897(5) . ?
Si9 N5 1.707(4) . ?
Si9 C25 1.869(5) . ?
Si9 C27 1.884(6) . ?
Si9 C26 1.892(6) . ?
Si10 N5 1.690(4) . ?
Si10 C30 1.861(6) . ?
Si10 C29 1.874(6) . ?
Si10 C28 1.881(6) . ?
Si11 N6 1.691(4) . ?
Si11 C32 1.877(6) . ?
Si11 C33 1.886(6) . ?
Si11 C31 1.888(6) . ?
Si12 N6 1.715(4) . ?
Si12 C35 1.868(6) . ?
Si12 C34 1.888(6) . ?
Si12 C36 1.889(6) . ?
N7 C60 1.446(8) . ?
N7 C52 1.477(7) . ?
N7 C56 1.555(7) . ?
N8 C62 1.424(8) . ?
N8 C66 1.490(8) . ?
N8 C61 1.513(8) . ?
N9 C46 1.480(9) . ?
N9 C51 1.501(10) . ?
N9 C47 1.551(9) . ?
N10 C45 1.387(8) . ?
N10 C37 1.538(9) . ?
N10 C41 1.598(9) . ?
N11 C75 1.437(7) . ?
N11 C67 1.515(7) . ?
N11 C71 1.524(7) . ?
N12 C76 1.485(7) . ?
N12 C81 1.489(8) . ?
N12 C77 1.542(7) . ?
N13 C90 1.459(7) . ?
N13 C82 1.464(7) . ?
N13 C86 1.555(8) . ?
N14 C92 1.447(7) . ?
N14 C96 1.459(7) . ?
N14 C91 1.509(7) . ?
C1 H1A 0.9800 . ?
C1 H1B 0.9800 . ?
C1 H1C 0.9800 . ?
C2 H2A 0.9800 . ?
C2 H2B 0.9800 . ?
C2 H2C 0.9800 . ?
C3 H3A 0.9800 . ?
C3 H3B 0.9800 . ?
C3 H3C 0.9800 . ?
C4 H4A 0.9800 . ?
C4 H4B 0.9800 . ?
C4 H4C 0.9800 . ?
C5 H5A 0.9800 . ?
C5 H5B 0.9800 . ?
C5 H5C 0.9800 . ?
C6 H6A 0.9800 . ?
C6 H6B 0.9800 . ?
C6 H6C 0.9800 . ?
C7 H7A 0.9800 . ?
C7 H7B 0.9800 . ?
C7 H7C 0.9800 . ?
C8 H8A 0.9800 . ?
C8 H8B 0.9800 . ?
C8 H8C 0.9800 . ?
C9 H9A 0.9800 . ?
C9 H9B 0.9800 . ?
C9 H9C 0.9800 . ?
C10 H10A 0.9800 . ?
C10 H10B 0.9800 . ?
C10 H10C 0.9800 . ?
C11 H11A 0.9800 . ?
C11 H11B 0.9800 . ?
C11 H11C 0.9800 . ?
C12 H12A 0.9800 . ?
C12 H12B 0.9800 . ?
C12 H12C 0.9800 . ?
C13 H13A 0.9800 . ?
C13 H13B 0.9800 . ?
C13 H13C 0.9800 . ?
C14 H14A 0.9800 . ?
C14 H14B 0.9800 . ?
C14 H14C 0.9800 . ?
C15 H15A 0.9800 . ?
C15 H15B 0.9800 . ?
C15 H15C 0.9800 . ?
C16 H16A 0.9800 . ?
C16 H16B 0.9800 . ?
C16 H16C 0.9800 . ?
C17 H17A 0.9800 . ?
C17 H17B 0.9800 . ?
C17 H17C 0.9800 . ?
C18 H18A 0.9800 . ?
C18 H18B 0.9800 . ?
C18 H18C 0.9800 . ?
C19 H19A 0.9800 . ?
C19 H19B 0.9800 . ?
C19 H19C 0.9800 . ?
C20 H20A 0.9800 . ?
C20 H20B 0.9800 . ?
C20 H20C 0.9800 . ?
C21 H21A 0.9800 . ?
C21 H21B 0.9800 . ?
C21 H21C 0.9800 . ?
C22 H22A 0.9800 . ?
C22 H22B 0.9800 . ?
C22 H22C 0.9800 . ?
C23 H23A 0.9800 . ?
C23 H23B 0.9800 . ?
C23 H23C 0.9800 . ?
C24 H24A 0.9800 . ?
C24 H24B 0.9800 . ?
C24 H24C 0.9800 . ?
C25 H25A 0.9800 . ?
C25 H25B 0.9800 . ?
C25 H25C 0.9800 . ?
C26 H26A 0.9800 . ?
C26 H26B 0.9800 . ?
C26 H26C 0.9800 . ?
C27 H27A 0.9800 . ?
C27 H27B 0.9800 . ?
C27 H27C 0.9800 . ?
C28 H28A 0.9800 . ?
C28 H28B 0.9800 . ?
C28 H28C 0.9800 . ?
C29 H29A 0.9800 . ?
C29 H29B 0.9800 . ?
C29 H29C 0.9800 . ?
C30 H30A 0.9800 . ?
C30 H30B 0.9800 . ?
C30 H30C 0.9800 . ?
C31 H31A 0.9800 . ?
C31 H31B 0.9800 . ?
C31 H31C 0.9800 . ?
C32 H32A 0.9800 . ?
C32 H32B 0.9800 . ?
C32 H32C 0.9800 . ?
C33 H33A 0.9800 . ?
C33 H33B 0.9800 . ?
C33 H33C 0.9800 . ?
C34 H34A 0.9800 . ?
C34 H34B 0.9800 . ?
C34 H34C 0.9800 . ?
C35 H35A 0.9800 . ?
C35 H35B 0.9800 . ?
C35 H35C 0.9800 . ?
C36 H36A 0.9800 . ?
C36 H36B 0.9800 . ?
C36 H36C 0.9800 . ?
C37 C38 1.471(10) . ?
C37 H37A 0.9900 . ?
C37 H37B 0.9900 . ?
C38 C39 1.512(11) . ?
C38 H38A 0.9900 . ?
C38 H38B 0.9900 . ?
C39 C40 1.477(11) . ?
C39 H39A 0.9900 . ?
C39 H39B 0.9900 . ?
C40 C41 1.505(10) . ?
C40 H40A 0.9900 . ?
C40 H40B 0.9900 . ?
C41 C42 1.465(12) . ?
C41 H41 1.0000 . ?
C42 C43 1.420(10) . ?
C42 C46 1.595(12) . ?
C42 H42 1.0000 . ?
C43 C44 1.548(10) . ?
C43 H43A 0.9900 . ?
C43 H43B 0.9900 . ?
C44 C47 1.513(11) . ?
C44 C45 1.544(11) . ?
C44 H44 1.0000 . ?
C45 H45A 0.9900 . ?
C45 H45B 0.9900 . ?
C46 H46A 0.9900 . ?
C46 H46B 0.9900 . ?
C47 C48 1.389(10) . ?
C47 H47 1.0000 . ?
C48 C49 1.553(11) . ?
C48 H48A 0.9900 . ?
C48 H48B 0.9900 . ?
C49 C50 1.546(10) . ?
C49 H49A 0.9900 . ?
C49 H49B 0.9900 . ?
C50 C51 1.405(11) . ?
C50 H50A 0.9900 . ?
C50 H50B 0.9900 . ?
C51 H51A 0.9900 . ?
C51 H51B 0.9900 . ?
C52 C53 1.473(8) . ?
C52 H52A 0.9900 . ?
C52 H52B 0.9900 . ?
C53 C54 1.482(9) . ?
C53 H53A 0.9900 . ?
C53 H53B 0.9900 . ?
C54 C55 1.472(9) . ?
C54 H54A 0.9900 . ?
C54 H54B 0.9900 . ?
C55 C56 1.480(9) . ?
C55 H55A 0.9900 . ?
C55 H55B 0.9900 . ?
C56 C57 1.529(9) . ?
C56 H56 1.0000 . ?
C57 C61 1.507(10) . ?
C57 C58 1.516(10) . ?
C57 H57 1.0000 . ?
C58 C59 1.507(10) . ?
C58 H58A 0.9900 . ?
C58 H58B 0.9900 . ?
C59 C62 1.529(9) . ?
C59 C60 1.558(10) . ?
C59 H59 1.0000 . ?
C60 H60A 0.9900 . ?
C60 H60B 0.9900 . ?
C61 H61A 0.9900 . ?
C61 H61B 0.9900 . ?
C62 C63 1.557(9) . ?
C62 H62 1.0000 . ?
C63 C64 1.536(9) . ?
C63 H63A 0.9900 . ?
C63 H63B 0.9900 . ?
C64 C65 1.546(10) . ?
C64 H64A 0.9900 . ?
C64 H64B 0.9900 . ?
C65 C66 1.440(10) . ?
C65 H65A 0.9900 . ?
C65 H65B 0.9900 . ?
C66 H66A 0.9900 . ?
C66 H66B 0.9900 . ?
C67 C68 1.507(8) . ?
C67 H67A 0.9900 . ?
C67 H67B 0.9900 . ?
C68 C69 1.493(10) . ?
C68 H68A 0.9900 . ?
C68 H68B 0.9900 . ?
C69 C70 1.457(9) . ?
C69 H69A 0.9900 . ?
C69 H69B 0.9900 . ?
C70 C71 1.571(8) . ?
C70 H70A 0.9900 . ?
C70 H70B 0.9900 . ?
C71 C72 1.488(9) . ?
C71 H71 1.0000 . ?
C72 C73 1.486(8) . ?
C72 C76 1.560(9) . ?
C72 H72 1.0000 . ?
C73 C74 1.535(8) . ?
C73 H73A 0.9900 . ?
C73 H73B 0.9900 . ?
C74 C75 1.515(8) . ?
C74 C77 1.541(9) . ?
C74 H74 1.0000 . ?
C75 H75A 0.9900 . ?
C75 H75B 0.9900 . ?
C76 H76A 0.9900 . ?
C76 H76B 0.9900 . ?
C77 C78 1.475(8) . ?
C77 H77 1.0000 . ?
C78 C79 1.537(9) . ?
C78 H78A 0.9900 . ?
C78 H78B 0.9900 . ?
C79 C80 1.484(9) . ?
C79 H79A 0.9900 . ?
C79 H79B 0.9900 . ?
C80 C81 1.504(9) . ?
C80 H80A 0.9900 . ?
C80 H80B 0.9900 . ?
C81 H81A 0.9900 . ?
C81 H81B 0.9900 . ?
C82 C83 1.477(8) . ?
C82 H82A 0.9900 . ?
C82 H82B 0.9900 . ?
C83 C84 1.504(10) . ?
C83 H83A 0.9900 . ?
C83 H83B 0.9900 . ?
C84 C85 1.464(9) . ?
C84 H84A 0.9900 . ?
C84 H84B 0.9900 . ?
C85 C86 1.513(8) . ?
C85 H85A 0.9900 . ?
C85 H85B 0.9900 . ?
C86 C87 1.513(9) . ?
C86 H86 1.0000 . ?
C87 C91 1.520(9) . ?
C87 C88 1.525(9) . ?
C87 H87 1.0000 . ?
C88 C89 1.505(9) . ?
C88 H88A 0.9900 . ?
C88 H88B 0.9900 . ?
C89 C92 1.503(8) . ?
C89 C90 1.535(8) . ?
C89 H89 1.0000 . ?
C90 H90A 0.9900 . ?
C90 H90B 0.9900 . ?
C91 H91A 0.9900 . ?
C91 H91B 0.9900 . ?
C92 C93 1.585(9) . ?
C92 H92 1.0000 . ?
C93 C94 1.557(9) . ?
C93 H93A 0.9900 . ?
C93 H93B 0.9900 . ?
C94 C95 1.506(9) . ?
C94 H94A 0.9900 . ?
C94 H94B 0.9900 . ?
C95 C96 1.477(8) . ?
C95 H95A 0.9900 . ?
C95 H95B 0.9900 . ?
C96 H96A 0.9900 . ?
C96 H96B 0.9900 . ?
C97 C98 1.504(8) . ?
C97 H97A 0.9800 . ?
C97 H97B 0.9800 . ?
C97 H97C 0.9800 . ?
C98 C103 1.364(8) . ?
C98 C99 1.391(8) . ?
C99 C100 1.368(8) . ?
C99 H99 0.9500 . ?
C100 C101 1.370(7) . ?
C100 H100 0.9500 . ?
C101 C102 1.370(8) . ?
C101 H101 0.9500 . ?
C102 C103 1.376(8) . ?
C102 H102 0.9500 . ?
C103 H103 0.9500 . ?
C104 C105 1.511(9) . ?
C104 H10D 0.9800 . ?
C104 H10E 0.9800 . ?
C104 H10F 0.9800 . ?
C105 C110 1.364(9) . ?
C105 C106 1.407(9) . ?
C106 C107 1.354(9) . ?
C106 H106 0.9500 . ?
C107 C108 1.330(9) . ?
C107 H107 0.9500 . ?
C108 C109 1.348(8) . ?
C108 H108 0.9500 . ?
C109 C110 1.338(8) . ?
C109 H109 0.9500 . ?
C110 H110 0.9500 . ?

loop_
_geom_torsion_atom_site_label_1
_geom_torsion_atom_site_label_2
_geom_torsion_atom_site_label_3
_geom_torsion_atom_site_label_4
_geom_torsion
_geom_torsion_site_symmetry_1
_geom_torsion_site_symmetry_2
_geom_torsion_site_symmetry_3
_geom_torsion_site_symmetry_4
_geom_torsion_publ_flag
N2 Mg1 Si1 N1 68.9(3) . . . . ?
N3 Mg1 Si1 N1 -138.1(3) . . . . ?
Si4 Mg1 Si1 N1 82.4(2) . . . . ?
Si6 Mg1 Si1 N1 -165.6(3) . . . . ?
Si2 Mg1 Si1 N1 0.1(2) . . . . ?
Si3 Mg1 Si1 N1 37.9(3) . . . . ?
Si5 Mg1 Si1 N1 -113.6(2) . . . . ?
N2 Mg1 Si1 C3 -102.7(3) . . . . ?
N1 Mg1 Si1 C3 -171.6(3) . . . . ?
N3 Mg1 Si1 C3 50.3(2) . . . . ?
Si4 Mg1 Si1 C3 -89.22(19) . . . . ?
Si6 Mg1 Si1 C3 22.76(19) . . . . ?
Si2 Mg1 Si1 C3 -171.52(19) . . . . ?
Si3 Mg1 Si1 C3 -133.7(3) . . . . ?
Si5 Mg1 Si1 C3 74.76(19) . . . . ?
N2 Mg1 Si1 C1 156.0(3) . . . . ?
N1 Mg1 Si1 C1 87.1(3) . . . . ?
N3 Mg1 Si1 C1 -51.0(3) . . . . ?
Si4 Mg1 Si1 C1 169.5(2) . . . . ?
Si6 Mg1 Si1 C1 -78.5(2) . . . . ?
Si2 Mg1 Si1 C1 87.2(2) . . . . ?
Si3 Mg1 Si1 C1 125.0(3) . . . . ?
Si5 Mg1 Si1 C1 -26.5(2) . . . . ?
N2 Mg1 Si1 C2 -1.2(3) . . . . ?
N1 Mg1 Si1 C2 -70.2(4) . . . . ?
N3 Mg1 Si1 C2 151.7(3) . . . . ?
Si4 Mg1 Si1 C2 12.3(3) . . . . ?
Si6 Mg1 Si1 C2 124.2(3) . . . . ?
Si2 Mg1 Si1 C2 -70.1(3) . . . . ?
Si3 Mg1 Si1 C2 -32.3(3) . . . . ?
Si5 Mg1 Si1 C2 176.2(3) . . . . ?
N2 Mg1 Si2 N1 -137.6(3) . . . . ?
N3 Mg1 Si2 N1 66.1(3) . . . . ?
Si1 Mg1 Si2 N1 -0.1(2) . . . . ?
Si4 Mg1 Si2 N1 -110.0(3) . . . . ?
Si6 Mg1 Si2 N1 41.4(3) . . . . ?
Si3 Mg1 Si2 N1 -165.5(3) . . . . ?
Si5 Mg1 Si2 N1 74.4(3) . . . . ?
N2 Mg1 Si2 C4 154.1(3) . . . . ?
N1 Mg1 Si2 C4 -68.2(4) . . . . ?
N3 Mg1 Si2 C4 -2.2(3) . . . . ?
Si1 Mg1 Si2 C4 -68.4(3) . . . . ?
Si4 Mg1 Si2 C4 -178.2(3) . . . . ?
Si6 Mg1 Si2 C4 -26.8(4) . . . . ?
Si3 Mg1 Si2 C4 126.2(3) . . . . ?
Si5 Mg1 Si2 C4 6.2(3) . . . . ?
N2 Mg1 Si2 C6 54.4(2) . . . . ?
N1 Mg1 Si2 C6 -167.9(3) . . . . ?
N3 Mg1 Si2 C6 -101.9(3) . . . . ?
Si1 Mg1 Si2 C6 -168.1(2) . . . . ?
Si4 Mg1 Si2 C6 82.10(19) . . . . ?
Si6 Mg1 Si2 C6 -126.5(3) . . . . ?
Si3 Mg1 Si2 C6 26.5(2) . . . . ?
Si5 Mg1 Si2 C6 -93.5(2) . . . . ?
N2 Mg1 Si2 C5 -45.7(3) . . . . ?
N1 Mg1 Si2 C5 92.0(4) . . . . ?
N3 Mg1 Si2 C5 158.0(3) . . . . ?
Si1 Mg1 Si2 C5 91.8(2) . . . . ?
Si4 Mg1 Si2 C5 -18.0(3) . . . . ?
Si6 Mg1 Si2 C5 133.4(3) . . . . ?
Si3 Mg1 Si2 C5 -73.6(3) . . . . ?
Si5 Mg1 Si2 C5 166.4(2) . . . . ?
N1 Mg1 Si3 N2 75.3(3) . . . . ?
N3 Mg1 Si3 N2 -131.6(3) . . . . ?
Si1 Mg1 Si3 N2 52.5(3) . . . . ?
Si4 Mg1 Si3 N2 -1.0(3) . . . . ?
Si6 Mg1 Si3 N2 -105.1(3) . . . . ?
Si2 Mg1 Si3 N2 84.1(3) . . . . ?
Si5 Mg1 Si3 N2 -158.5(3) . . . . ?
N2 Mg1 Si3 C8 -177.6(3) . . . . ?
N1 Mg1 Si3 C8 -102.2(3) . . . . ?
N3 Mg1 Si3 C8 50.8(2) . . . . ?
Si1 Mg1 Si3 C8 -125.1(3) . . . . ?
Si4 Mg1 Si3 C8 -178.5(2) . . . . ?
Si6 Mg1 Si3 C8 77.3(2) . . . . ?
Si2 Mg1 Si3 C8 -93.4(2) . . . . ?
Si5 Mg1 Si3 C8 23.9(2) . . . . ?
N2 Mg1 Si3 C7 80.9(4) . . . . ?
N1 Mg1 Si3 C7 156.3(3) . . . . ?
N3 Mg1 Si3 C7 -50.7(3) . . . . ?
Si1 Mg1 Si3 C7 133.4(3) . . . . ?
Si4 Mg1 Si3 C7 80.0(3) . . . . ?
Si6 Mg1 Si3 C7 -24.2(3) . . . . ?
Si2 Mg1 Si3 C7 165.1(3) . . . . ?
Si5 Mg1 Si3 C7 -77.6(3) . . . . ?
N2 Mg1 Si3 C9 -76.6(4) . . . . ?
N1 Mg1 Si3 C9 -1.3(3) . . . . ?
N3 Mg1 Si3 C9 151.8(3) . . . . ?
Si1 Mg1 Si3 C9 -24.1(4) . . . . ?
Si4 Mg1 Si3 C9 -77.6(3) . . . . ?
Si6 Mg1 Si3 C9 178.3(3) . . . . ?
Si2 Mg1 Si3 C9 7.5(3) . . . . ?
Si5 Mg1 Si3 C9 124.9(3) . . . . ?
N1 Mg1 Si4 N2 -130.4(3) . . . . ?
N3 Mg1 Si4 N2 79.8(3) . . . . ?
Si1 Mg1 Si4 N2 -159.3(3) . . . . ?
Si6 Mg1 Si4 N2 86.0(3) . . . . ?
Si2 Mg1 Si4 N2 -104.0(3) . . . . ?
Si3 Mg1 Si4 N2 1.0(2) . . . . ?
Si5 Mg1 Si4 N2 65.3(3) . . . . ?
N2 Mg1 Si4 C12 -180.0(3) . . . . ?
N1 Mg1 Si4 C12 49.6(2) . . . . ?
N3 Mg1 Si4 C12 -100.2(3) . . . . ?
Si1 Mg1 Si4 C12 20.7(2) . . . . ?
Si6 Mg1 Si4 C12 -93.9(2) . . . . ?
Si2 Mg1 Si4 C12 76.0(2) . . . . ?
Si3 Mg1 Si4 C12 -179.0(2) . . . . ?
Si5 Mg1 Si4 C12 -114.7(3) . . . . ?
N2 Mg1 Si4 C11 -78.6(3) . . . . ?
N1 Mg1 Si4 C11 151.0(3) . . . . ?
N3 Mg1 Si4 C11 1.2(3) . . . . ?
Si1 Mg1 Si4 C11 122.0(2) . . . . ?
Si6 Mg1 Si4 C11 7.4(2) . . . . ?
Si2 Mg1 Si4 C11 177.4(2) . . . . ?
Si3 Mg1 Si4 C11 -77.6(2) . . . . ?
Si5 Mg1 Si4 C11 -13.3(3) . . . . ?
N2 Mg1 Si4 C10 80.3(4) . . . . ?
N1 Mg1 Si4 C10 -50.1(3) . . . . ?
N3 Mg1 Si4 C10 160.1(3) . . . . ?
Si1 Mg1 Si4 C10 -79.1(3) . . . . ?
Si6 Mg1 Si4 C10 166.3(3) . . . . ?
Si2 Mg1 Si4 C10 -23.7(3) . . . . ?
Si3 Mg1 Si4 C10 81.2(3) . . . . ?
Si5 Mg1 Si4 C10 145.6(3) . . . . ?
N2 Mg1 Si5 N3 63.8(3) . . . . ?
N1 Mg1 Si5 N3 -139.7(3) . . . . ?
Si1 Mg1 Si5 N3 -113.5(3) . . . . ?
Si4 Mg1 Si5 N3 24.8(3) . . . . ?
Si6 Mg1 Si5 N3 -0.1(2) . . . . ?
Si2 Mg1 Si5 N3 -166.4(3) . . . . ?
Si3 Mg1 Si5 N3 78.3(3) . . . . ?
N2 Mg1 Si5 C13 -103.7(3) . . . . ?
N1 Mg1 Si5 C13 52.8(2) . . . . ?
N3 Mg1 Si5 C13 -167.5(3) . . . . ?
Si1 Mg1 Si5 C13 78.98(19) . . . . ?
Si4 Mg1 Si5 C13 -142.7(2) . . . . ?
Si6 Mg1 Si5 C13 -167.6(2) . . . . ?
Si2 Mg1 Si5 C13 26.0(2) . . . . ?
Si3 Mg1 Si5 C13 -89.22(19) . . . . ?
N2 Mg1 Si5 C14 154.4(3) . . . . ?
N1 Mg1 Si5 C14 -49.1(3) . . . . ?
N3 Mg1 Si5 C14 90.6(3) . . . . ?
Si1 Mg1 Si5 C14 -22.9(2) . . . . ?
Si4 Mg1 Si5 C14 115.4(3) . . . . ?
Si6 Mg1 Si5 C14 90.5(2) . . . . ?
Si2 Mg1 Si5 C14 -75.9(2) . . . . ?
Si3 Mg1 Si5 C14 168.9(2) . . . . ?
N2 Mg1 Si5 C15 -0.2(4) . . . . ?
N1 Mg1 Si5 C15 156.3(3) . . . . ?
N3 Mg1 Si5 C15 -64.0(4) . . . . ?
Si1 Mg1 Si5 C15 -177.5(3) . . . . ?
Si4 Mg1 Si5 C15 -39.2(4) . . . . ?
Si6 Mg1 Si5 C15 -64.1(3) . . . . ?
Si2 Mg1 Si5 C15 129.5(3) . . . . ?
Si3 Mg1 Si5 C15 14.3(3) . . . . ?
N2 Mg1 Si6 N3 -141.6(3) . . . . ?
N1 Mg1 Si6 N3 64.9(3) . . . . ?
Si1 Mg1 Si6 N3 74.5(2) . . . . ?
Si4 Mg1 Si6 N3 -170.1(2) . . . . ?
Si2 Mg1 Si6 N3 39.3(3) . . . . ?
Si3 Mg1 Si6 N3 -114.6(2) . . . . ?
Si5 Mg1 Si6 N3 0.1(2) . . . . ?
N2 Mg1 Si6 C18 58.5(2) . . . . ?
N1 Mg1 Si6 C18 -95.0(3) . . . . ?
N3 Mg1 Si6 C18 -159.9(3) . . . . ?
Si1 Mg1 Si6 C18 -85.4(2) . . . . ?
Si4 Mg1 Si6 C18 30.0(2) . . . . ?
Si2 Mg1 Si6 C18 -120.6(3) . . . . ?
Si3 Mg1 Si6 C18 85.5(2) . . . . ?
Si5 Mg1 Si6 C18 -159.8(2) . . . . ?
N2 Mg1 Si6 C17 -44.4(3) . . . . ?
N1 Mg1 Si6 C17 162.1(3) . . . . ?
N3 Mg1 Si6 C17 97.2(3) . . . . ?
Si1 Mg1 Si6 C17 171.8(2) . . . . ?
Si4 Mg1 Si6 C17 -72.9(3) . . . . ?
Si2 Mg1 Si6 C17 136.5(3) . . . . ?
Si3 Mg1 Si6 C17 -17.4(3) . . . . ?
Si5 Mg1 Si6 C17 97.3(3) . . . . ?
N2 Mg1 Si6 C16 159.1(3) . . . . ?
N1 Mg1 Si6 C16 5.7(4) . . . . ?
N3 Mg1 Si6 C16 -59.2(4) . . . . ?
Si1 Mg1 Si6 C16 15.3(3) . . . . ?
Si4 Mg1 Si6 C16 130.6(3) . . . . ?
Si2 Mg1 Si6 C16 -19.9(4) . . . . ?
Si3 Mg1 Si6 C16 -173.8(3) . . . . ?
Si5 Mg1 Si6 C16 -59.2(3) . . . . ?
N6 Mg2 Si7 N4 -140.0(3) . . . . ?
N5 Mg2 Si7 N4 64.9(3) . . . . ?
Si10 Mg2 Si7 N4 77.6(3) . . . . ?
Si11 Mg2 Si7 N4 -114.1(3) . . . . ?
Si12 Mg2 Si7 N4 -167.5(3) . . . . ?
Si8 Mg2 Si7 N4 -0.7(3) . . . . ?
Si9 Mg2 Si7 N4 26.2(3) . . . . ?
N6 Mg2 Si7 C19 54.7(2) . . . . ?
N5 Mg2 Si7 C19 -100.4(3) . . . . ?
N4 Mg2 Si7 C19 -165.3(3) . . . . ?
Si10 Mg2 Si7 C19 -87.7(2) . . . . ?
Si11 Mg2 Si7 C19 80.6(2) . . . . ?
Si12 Mg2 Si7 C19 27.2(2) . . . . ?
Si8 Mg2 Si7 C19 -166.0(2) . . . . ?
Si9 Mg2 Si7 C19 -139.1(3) . . . . ?
N6 Mg2 Si7 C20 -47.8(3) . . . . ?
N5 Mg2 Si7 C20 157.0(3) . . . . ?
N4 Mg2 Si7 C20 92.1(4) . . . . ?
Si10 Mg2 Si7 C20 169.7(2) . . . . ?
Si11 Mg2 Si7 C20 -22.0(2) . . . . ?
Si12 Mg2 Si7 C20 -75.4(2) . . . . ?
Si8 Mg2 Si7 C20 91.4(2) . . . . ?
Si9 Mg2 Si7 C20 118.4(3) . . . . ?
N6 Mg2 Si7 C21 158.9(3) . . . . ?
N5 Mg2 Si7 C21 3.8(4) . . . . ?
N4 Mg2 Si7 C21 -61.1(4) . . . . ?
Si10 Mg2 Si7 C21 16.5(3) . . . . ?
Si11 Mg2 Si7 C21 -175.2(3) . . . . ?
Si12 Mg2 Si7 C21 131.4(3) . . . . ?
Si8 Mg2 Si7 C21 -61.8(3) . . . . ?
Si9 Mg2 Si7 C21 -34.9(4) . . . . ?
N6 Mg2 Si8 N4 65.5(3) . . . . ?
N5 Mg2 Si8 N4 -141.0(3) . . . . ?
Si10 Mg2 Si8 N4 -114.0(3) . . . . ?
Si11 Mg2 Si8 N4 75.9(3) . . . . ?
Si12 Mg2 Si8 N4 37.9(3) . . . . ?
Si9 Mg2 Si8 N4 -169.3(3) . . . . ?
Si7 Mg2 Si8 N4 0.7(3) . . . . ?
N6 Mg2 Si8 C22 -99.7(3) . . . . ?
N5 Mg2 Si8 C22 53.9(2) . . . . ?
N4 Mg2 Si8 C22 -165.2(3) . . . . ?
Si10 Mg2 Si8 C22 80.89(18) . . . . ?
Si11 Mg2 Si8 C22 -89.24(18) . . . . ?
Si12 Mg2 Si8 C22 -127.2(3) . . . . ?
Si9 Mg2 Si8 C22 25.52(18) . . . . ?
Si7 Mg2 Si8 C22 -164.49(19) . . . . ?
N6 Mg2 Si8 C23 157.5(3) . . . . ?
N5 Mg2 Si8 C23 -49.0(3) . . . . ?
N4 Mg2 Si8 C23 92.0(3) . . . . ?
Si10 Mg2 Si8 C23 -22.0(2) . . . . ?
Si11 Mg2 Si8 C23 167.9(2) . . . . ?
Si12 Mg2 Si8 C23 129.9(3) . . . . ?
Si9 Mg2 Si8 C23 -77.3(2) . . . . ?
Si7 Mg2 Si8 C23 92.7(2) . . . . ?
N6 Mg2 Si8 C24 1.0(3) . . . . ?
N5 Mg2 Si8 C24 154.5(3) . . . . ?
N4 Mg2 Si8 C24 -64.5(4) . . . . ?
Si10 Mg2 Si8 C24 -178.5(3) . . . . ?
Si11 Mg2 Si8 C24 11.4(3) . . . . ?
Si12 Mg2 Si8 C24 -26.6(4) . . . . ?
Si9 Mg2 Si8 C24 126.2(3) . . . . ?
Si7 Mg2 Si8 C24 -63.8(3) . . . . ?
N6 Mg2 Si9 N5 -130.6(3) . . . . ?
N4 Mg2 Si9 N5 79.2(3) . . . . ?
Si10 Mg2 Si9 N5 2.2(2) . . . . ?
Si11 Mg2 Si9 N5 -158.6(3) . . . . ?
Si12 Mg2 Si9 N5 -103.6(3) . . . . ?
Si8 Mg2 Si9 N5 85.9(3) . . . . ?
Si7 Mg2 Si9 N5 63.4(3) . . . . ?
N6 Mg2 Si9 C25 53.0(2) . . . . ?
N5 Mg2 Si9 C25 -176.5(3) . . . . ?
N4 Mg2 Si9 C25 -97.3(2) . . . . ?
Si10 Mg2 Si9 C25 -174.25(18) . . . . ?
Si11 Mg2 Si9 C25 24.95(18) . . . . ?
Si12 Mg2 Si9 C25 79.95(18) . . . . ?
Si8 Mg2 Si9 C25 -90.54(18) . . . . ?
Si7 Mg2 Si9 C25 -113.1(2) . . . . ?
N6 Mg2 Si9 C27 152.7(3) . . . . ?
N5 Mg2 Si9 C27 -76.7(3) . . . . ?
N4 Mg2 Si9 C27 2.4(3) . . . . ?
Si10 Mg2 Si9 C27 -74.5(2) . . . . ?
Si11 Mg2 Si9 C27 124.7(2) . . . . ?
Si12 Mg2 Si9 C27 179.7(2) . . . . ?
Si8 Mg2 Si9 C27 9.2(2) . . . . ?
Si7 Mg2 Si9 C27 -13.4(3) . . . . ?
N6 Mg2 Si9 C26 -47.9(3) . . . . ?
N5 Mg2 Si9 C26 82.7(3) . . . . ?
N4 Mg2 Si9 C26 161.8(3) . . . . ?
Si10 Mg2 Si9 C26 84.9(2) . . . . ?
Si11 Mg2 Si9 C26 -75.9(2) . . . . ?
Si12 Mg2 Si9 C26 -20.9(2) . . . . ?
Si8 Mg2 Si9 C26 168.6(2) . . . . ?
Si7 Mg2 Si9 C26 146.0(3) . . . . ?
N6 Mg2 Si10 N5 72.0(3) . . . . ?
N4 Mg2 Si10 N5 -134.7(3) . . . . ?
Si11 Mg2 Si10 N5 48.0(3) . . . . ?
Si12 Mg2 Si10 N5 81.6(3) . . . . ?
Si8 Mg2 Si10 N5 -108.5(3) . . . . ?
Si9 Mg2 Si10 N5 -2.2(2) . . . . ?
Si7 Mg2 Si10 N5 -161.8(3) . . . . ?
N6 Mg2 Si10 C30 -98.8(3) . . . . ?
N5 Mg2 Si10 C30 -170.8(3) . . . . ?
N4 Mg2 Si10 C30 54.5(2) . . . . ?
Si11 Mg2 Si10 C30 -122.8(3) . . . . ?
Si12 Mg2 Si10 C30 -89.2(2) . . . . ?
Si8 Mg2 Si10 C30 80.7(2) . . . . ?
Si9 Mg2 Si10 C30 -173.0(2) . . . . ?
Si7 Mg2 Si10 C30 27.5(2) . . . . ?
N6 Mg2 Si10 C29 160.7(3) . . . . ?
N5 Mg2 Si10 C29 88.7(3) . . . . ?
N4 Mg2 Si10 C29 -46.0(3) . . . . ?
Si11 Mg2 Si10 C29 136.7(3) . . . . ?
Si12 Mg2 Si10 C29 170.2(2) . . . . ?
Si8 Mg2 Si10 C29 -19.9(2) . . . . ?
Si9 Mg2 Si10 C29 86.5(2) . . . . ?
Si7 Mg2 Si10 C29 -73.1(2) . . . . ?
N6 Mg2 Si10 C28 2.2(3) . . . . ?
N5 Mg2 Si10 C28 -69.7(4) . . . . ?
N4 Mg2 Si10 C28 155.6(3) . . . . ?
Si11 Mg2 Si10 C28 -21.7(4) . . . . ?
Si12 Mg2 Si10 C28 11.8(3) . . . . ?
Si8 Mg2 Si10 C28 -178.3(3) . . . . ?
Si9 Mg2 Si10 C28 -72.0(3) . . . . ?
Si7 Mg2 Si10 C28 128.5(3) . . . . ?
N5 Mg2 Si11 N6 69.2(3) . . . . ?
N4 Mg2 Si11 N6 -136.4(3) . . . . ?
Si10 Mg2 Si11 N6 40.9(3) . . . . ?
Si12 Mg2 Si11 N6 0.6(2) . . . . ?
Si8 Mg2 Si11 N6 -163.9(3) . . . . ?
Si9 Mg2 Si11 N6 82.6(2) . . . . ?
Si7 Mg2 Si11 N6 -111.7(2) . . . . ?
N6 Mg2 Si11 C32 -172.5(3) . . . . ?
N5 Mg2 Si11 C32 -103.3(2) . . . . ?
N4 Mg2 Si11 C32 51.0(2) . . . . ?
Si10 Mg2 Si11 C32 -131.6(2) . . . . ?
Si12 Mg2 Si11 C32 -171.94(18) . . . . ?
Si8 Mg2 Si11 C32 23.62(18) . . . . ?
Si9 Mg2 Si11 C32 -89.93(18) . . . . ?
Si7 Mg2 Si11 C32 75.76(18) . . . . ?
N6 Mg2 Si11 C33 85.7(3) . . . . ?
N5 Mg2 Si11 C33 154.9(3) . . . . ?
N4 Mg2 Si11 C33 -50.8(3) . . . . ?
Si10 Mg2 Si11 C33 126.6(3) . . . . ?
Si12 Mg2 Si11 C33 86.2(2) . . . . ?
Si8 Mg2 Si11 C33 -78.2(2) . . . . ?
Si9 Mg2 Si11 C33 168.2(2) . . . . ?
Si7 Mg2 Si11 C33 -26.1(2) . . . . ?
N6 Mg2 Si11 C31 -71.2(3) . . . . ?
N5 Mg2 Si11 C31 -2.0(3) . . . . ?
N4 Mg2 Si11 C31 152.4(3) . . . . ?
Si10 Mg2 Si11 C31 -30.3(3) . . . . ?
Si12 Mg2 Si11 C31 -70.6(3) . . . . ?
Si8 Mg2 Si11 C31 125.0(3) . . . . ?
Si9 Mg2 Si11 C31 11.4(3) . . . . ?
Si7 Mg2 Si11 C31 177.1(3) . . . . ?
N5 Mg2 Si12 N6 -136.7(3) . . . . ?
N4 Mg2 Si12 N6 67.9(3) . . . . ?
Si10 Mg2 Si12 N6 -164.7(3) . . . . ?
Si11 Mg2 Si12 N6 -0.6(2) . . . . ?
Si8 Mg2 Si12 N6 44.4(3) . . . . ?
Si9 Mg2 Si12 N6 -109.3(2) . . . . ?
Si7 Mg2 Si12 N6 75.7(2) . . . . ?
N6 Mg2 Si12 C35 -165.6(3) . . . . ?
N5 Mg2 Si12 C35 57.8(2) . . . . ?
N4 Mg2 Si12 C35 -97.7(3) . . . . ?
Si10 Mg2 Si12 C35 29.7(2) . . . . ?
Si11 Mg2 Si12 C35 -166.1(2) . . . . ?
Si8 Mg2 Si12 C35 -121.1(3) . . . . ?
Si9 Mg2 Si12 C35 85.1(2) . . . . ?
Si7 Mg2 Si12 C35 -89.9(2) . . . . ?
N6 Mg2 Si12 C34 -64.7(4) . . . . ?
N5 Mg2 Si12 C34 158.7(3) . . . . ?
N4 Mg2 Si12 C34 3.2(3) . . . . ?
Si10 Mg2 Si12 C34 130.6(3) . . . . ?
Si11 Mg2 Si12 C34 -65.2(3) . . . . ?
Si8 Mg2 Si12 C34 -20.2(4) . . . . ?
Si9 Mg2 Si12 C34 -174.0(3) . . . . ?
Si7 Mg2 Si12 C34 11.0(3) . . . . ?
N6 Mg2 Si12 C36 92.5(3) . . . . ?
N5 Mg2 Si12 C36 -44.2(3) . . . . ?
N4 Mg2 Si12 C36 160.4(3) . . . . ?
Si10 Mg2 Si12 C36 -72.2(2) . . . . ?
Si11 Mg2 Si12 C36 91.9(2) . . . . ?
Si8 Mg2 Si12 C36 136.9(3) . . . . ?
Si9 Mg2 Si12 C36 -16.8(2) . . . . ?
Si7 Mg2 Si12 C36 168.2(2) . . . . ?
C4 Si2 N1 Si1 -48.9(4) . . . . ?
C6 Si2 N1 Si1 -167.5(3) . . . . ?
C5 Si2 N1 Si1 74.3(4) . . . . ?
Mg1 Si2 N1 Si1 179.8(5) . . . . ?
C4 Si2 N1 Mg1 131.3(3) . . . . ?
C6 Si2 N1 Mg1 12.7(3) . . . . ?
C5 Si2 N1 Mg1 -105.5(3) . . . . ?
C3 Si1 N1 Si2 -170.9(3) . . . . ?
C1 Si1 N1 Si2 69.4(4) . . . . ?
C2 Si1 N1 Si2 -51.3(4) . . . . ?
Mg1 Si1 N1 Si2 -179.8(5) . . . . ?
C3 Si1 N1 Mg1 8.9(3) . . . . ?
C1 Si1 N1 Mg1 -110.8(3) . . . . ?
C2 Si1 N1 Mg1 128.5(3) . . . . ?
N2 Mg1 N1 Si2 49.8(3) . . . . ?
N3 Mg1 N1 Si2 -131.3(2) . . . . ?
Si1 Mg1 N1 Si2 179.8(4) . . . . ?
Si4 Mg1 N1 Si2 74.1(2) . . . . ?
Si6 Mg1 N1 Si2 -160.63(16) . . . . ?
Si3 Mg1 N1 Si2 18.7(3) . . . . ?
Si5 Mg1 N1 Si2 -112.1(2) . . . . ?
N2 Mg1 N1 Si1 -130.0(2) . . . . ?
N3 Mg1 N1 Si1 48.9(3) . . . . ?
Si4 Mg1 N1 Si1 -105.7(2) . . . . ?
Si6 Mg1 N1 Si1 19.6(3) . . . . ?
Si2 Mg1 N1 Si1 -179.8(4) . . . . ?
Si3 Mg1 N1 Si1 -161.09(15) . . . . ?
Si5 Mg1 N1 Si1 68.1(2) . . . . ?
C12 Si4 N2 Si3 -178.2(3) . . . . ?
C11 Si4 N2 Si3 -58.4(4) . . . . ?
C10 Si4 N2 Si3 62.7(4) . . . . ?
Mg1 Si4 N2 Si3 -178.2(5) . . . . ?
C12 Si4 N2 Mg1 0.0(3) . . . . ?
C11 Si4 N2 Mg1 119.8(3) . . . . ?
C10 Si4 N2 Mg1 -119.1(3) . . . . ?
C8 Si3 N2 Si4 -179.3(3) . . . . ?
C7 Si3 N2 Si4 60.9(4) . . . . ?
C9 Si3 N2 Si4 -59.1(4) . . . . ?
Mg1 Si3 N2 Si4 178.2(5) . . . . ?
C8 Si3 N2 Mg1 2.5(3) . . . . ?
C7 Si3 N2 Mg1 -117.3(3) . . . . ?
C9 Si3 N2 Mg1 122.7(3) . . . . ?
N1 Mg1 N2 Si4 58.7(3) . . . . ?
N3 Mg1 N2 Si4 -120.2(3) . . . . ?
Si1 Mg1 N2 Si4 27.9(3) . . . . ?
Si6 Mg1 N2 Si4 -100.0(2) . . . . ?
Si2 Mg1 N2 Si4 79.6(2) . . . . ?
Si3 Mg1 N2 Si4 -178.3(4) . . . . ?
Si5 Mg1 N2 Si4 -148.30(17) . . . . ?
N1 Mg1 N2 Si3 -123.1(3) . . . . ?
N3 Mg1 N2 Si3 58.1(3) . . . . ?
Si1 Mg1 N2 Si3 -153.78(17) . . . . ?
Si4 Mg1 N2 Si3 178.3(4) . . . . ?
Si6 Mg1 N2 Si3 78.2(2) . . . . ?
Si2 Mg1 N2 Si3 -102.1(2) . . . . ?
Si5 Mg1 N2 Si3 30.0(4) . . . . ?
C13 Si5 N3 Si6 -167.0(3) . . . . ?
C14 Si5 N3 Si6 72.5(4) . . . . ?
C15 Si5 N3 Si6 -45.8(4) . . . . ?
Mg1 Si5 N3 Si6 179.8(5) . . . . ?
C13 Si5 N3 Mg1 13.2(3) . . . . ?
C14 Si5 N3 Mg1 -107.3(3) . . . . ?
C15 Si5 N3 Mg1 134.4(3) . . . . ?
C18 Si6 N3 Si5 -158.3(3) . . . . ?
C17 Si6 N3 Si5 82.6(4) . . . . ?
C16 Si6 N3 Si5 -39.9(4) . . . . ?
Mg1 Si6 N3 Si5 -179.9(4) . . . . ?
C18 Si6 N3 Mg1 21.5(3) . . . . ?
C17 Si6 N3 Mg1 -97.5(3) . . . . ?
C16 Si6 N3 Mg1 140.0(3) . . . . ?
N2 Mg1 N3 Si5 -134.4(2) . . . . ?
N1 Mg1 N3 Si5 46.7(3) . . . . ?
Si1 Mg1 N3 Si5 68.0(2) . . . . ?
Si4 Mg1 N3 Si5 -167.28(16) . . . . ?
Si6 Mg1 N3 Si5 179.9(4) . . . . ?
Si2 Mg1 N3 Si5 18.0(3) . . . . ?
Si3 Mg1 N3 Si5 -110.4(2) . . . . ?
N2 Mg1 N3 Si6 45.8(3) . . . . ?
N1 Mg1 N3 Si6 -133.1(2) . . . . ?
Si1 Mg1 N3 Si6 -111.9(2) . . . . ?
Si4 Mg1 N3 Si6 12.9(3) . . . . ?
Si2 Mg1 N3 Si6 -161.85(15) . . . . ?
Si3 Mg1 N3 Si6 69.7(2) . . . . ?
Si5 Mg1 N3 Si6 -179.9(4) . . . . ?
C19 Si7 N4 Si8 -165.7(3) . . . . ?
C20 Si7 N4 Si8 74.6(4) . . . . ?
C21 Si7 N4 Si8 -44.5(4) . . . . ?
Mg2 Si7 N4 Si8 178.7(5) . . . . ?
C19 Si7 N4 Mg2 15.6(4) . . . . ?
C20 Si7 N4 Mg2 -104.2(3) . . . . ?
C21 Si7 N4 Mg2 136.7(3) . . . . ?
C22 Si8 N4 Si7 -163.1(3) . . . . ?
C23 Si8 N4 Si7 76.5(4) . . . . ?
C24 Si8 N4 Si7 -44.2(4) . . . . ?
Mg2 Si8 N4 Si7 -178.8(5) . . . . ?
C22 Si8 N4 Mg2 15.7(3) . . . . ?
C23 Si8 N4 Mg2 -104.8(3) . . . . ?
C24 Si8 N4 Mg2 134.6(3) . . . . ?
N6 Mg2 N4 Si7 46.5(3) . . . . ?
N5 Mg2 N4 Si7 -134.3(2) . . . . ?
Si10 Mg2 N4 Si7 -111.0(2) . . . . ?
Si11 Mg2 N4 Si7 67.9(3) . . . . ?
Si12 Mg2 N4 Si7 16.6(4) . . . . ?
Si8 Mg2 N4 Si7 178.8(5) . . . . ?
Si9 Mg2 N4 Si7 -167.14(16) . . . . ?
N6 Mg2 N4 Si8 -132.3(2) . . . . ?
N5 Mg2 N4 Si8 46.9(3) . . . . ?
Si10 Mg2 N4 Si8 70.2(2) . . . . ?
Si11 Mg2 N4 Si8 -110.9(2) . . . . ?
Si12 Mg2 N4 Si8 -162.16(15) . . . . ?
Si9 Mg2 N4 Si8 14.1(3) . . . . ?
Si7 Mg2 N4 Si8 -178.8(5) . . . . ?
C30 Si10 N5 Si9 -174.5(3) . . . . ?
C29 Si10 N5 Si9 66.6(4) . . . . ?
C28 Si10 N5 Si9 -53.9(4) . . . . ?
Mg2 Si10 N5 Si9 175.8(5) . . . . ?
C30 Si10 N5 Mg2 9.7(3) . . . . ?
C29 Si10 N5 Mg2 -109.3(3) . . . . ?
C28 Si10 N5 Mg2 130.2(3) . . . . ?
C25 Si9 N5 Si10 -172.1(3) . . . . ?
C27 Si9 N5 Si10 -53.6(4) . . . . ?
C26 Si9 N5 Si10 68.6(4) . . . . ?
Mg2 Si9 N5 Si10 -175.8(5) . . . . ?
C25 Si9 N5 Mg2 3.7(3) . . . . ?
C27 Si9 N5 Mg2 122.2(3) . . . . ?
C26 Si9 N5 Mg2 -115.6(3) . . . . ?
N6 Mg2 N5 Si10 -126.0(2) . . . . ?
N4 Mg2 N5 Si10 54.7(3) . . . . ?
Si11 Mg2 N5 Si10 -155.61(16) . . . . ?
Si12 Mg2 N5 Si10 -104.4(2) . . . . ?
Si8 Mg2 N5 Si10 75.2(2) . . . . ?
Si9 Mg2 N5 Si10 176.1(4) . . . . ?
Si7 Mg2 N5 Si10 25.8(4) . . . . ?
N6 Mg2 N5 Si9 57.9(3) . . . . ?
N4 Mg2 N5 Si9 -121.3(2) . . . . ?
Si10 Mg2 N5 Si9 -176.1(4) . . . . ?
Si11 Mg2 N5 Si9 28.3(3) . . . . ?
Si12 Mg2 N5 Si9 79.5(2) . . . . ?
Si8 Mg2 N5 Si9 -100.9(2) . . . . ?
Si7 Mg2 N5 Si9 -150.31(16) . . . . ?
C32 Si11 N6 Si12 -171.1(3) . . . . ?
C33 Si11 N6 Si12 69.5(4) . . . . ?
C31 Si11 N6 Si12 -51.7(4) . . . . ?
Mg2 Si11 N6 Si12 -178.9(4) . . . . ?
C32 Si11 N6 Mg2 7.8(3) . . . . ?
C33 Si11 N6 Mg2 -111.5(3) . . . . ?
C31 Si11 N6 Mg2 127.3(3) . . . . ?
C35 Si12 N6 Si11 -165.7(3) . . . . ?
C34 Si12 N6 Si11 -46.6(4) . . . . ?
C36 Si12 N6 Si11 74.6(4) . . . . ?
Mg2 Si12 N6 Si11 178.9(4) . . . . ?
C35 Si12 N6 Mg2 15.3(3) . . . . ?
C34 Si12 N6 Mg2 134.5(3) . . . . ?
C36 Si12 N6 Mg2 -104.3(3) . . . . ?
N5 Mg2 N6 Si11 -128.4(2) . . . . ?
N4 Mg2 N6 Si11 50.8(3) . . . . ?
Si10 Mg2 N6 Si11 -158.99(15) . . . . ?
Si12 Mg2 N6 Si11 -179.0(4) . . . . ?
Si8 Mg2 N6 Si11 21.7(3) . . . . ?
Si9 Mg2 N6 Si11 -104.6(2) . . . . ?
Si7 Mg2 N6 Si11 70.2(2) . . . . ?
N5 Mg2 N6 Si12 50.5(3) . . . . ?
N4 Mg2 N6 Si12 -130.2(2) . . . . ?
Si10 Mg2 N6 Si12 20.0(3) . . . . ?
Si11 Mg2 N6 Si12 179.0(4) . . . . ?
Si8 Mg2 N6 Si12 -159.28(15) . . . . ?
Si9 Mg2 N6 Si12 74.3(2) . . . . ?
Si7 Mg2 N6 Si12 -110.8(2) . . . . ?
N10 Li1 N7 C60 90.0(7) . . . . ?
N8 Li1 N7 C60 -48.5(6) . . . . ?
N9 Li1 N7 C60 -163.8(7) . . . . ?
N10 Li1 N7 C52 -35.4(7) . . . . ?
N8 Li1 N7 C52 -173.9(4) . . . . ?
N9 Li1 N7 C52 70.8(8) . . . . ?
N10 Li1 N7 C56 -150.1(5) . . . . ?
N8 Li1 N7 C56 71.4(5) . . . . ?
N9 Li1 N7 C56 -43.9(8) . . . . ?
N10 Li1 N8 C62 -71.0(9) . . . . ?
N7 Li1 N8 C62 46.3(7) . . . . ?
N9 Li1 N8 C62 -176.5(6) . . . . ?
N10 Li1 N8 C66 63.1(8) . . . . ?
N7 Li1 N8 C66 -179.6(5) . . . . ?
N9 Li1 N8 C66 -42.4(7) . . . . ?
N10 Li1 N8 C61 173.6(7) . . . . ?
N7 Li1 N8 C61 -69.1(5) . . . . ?
N9 Li1 N8 C61 68.0(6) . . . . ?
N10 Li1 N9 C46 -60.9(6) . . . . ?
N7 Li1 N9 C46 -178.5(7) . . . . ?
N8 Li1 N9 C46 77.5(7) . . . . ?
N10 Li1 N9 C51 -178.7(6) . . . . ?
N7 Li1 N9 C51 63.7(9) . . . . ?
N8 Li1 N9 C51 -40.3(7) . . . . ?
N10 Li1 N9 C47 54.4(6) . . . . ?
N7 Li1 N9 C47 -63.1(9) . . . . ?
N8 Li1 N9 C47 -167.1(6) . . . . ?
N7 Li1 N10 C45 76.2(7) . . . . ?
N8 Li1 N10 C45 -177.9(7) . . . . ?
N9 Li1 N10 C45 -61.6(6) . . . . ?
N7 Li1 N10 C37 -41.0(7) . . . . ?
N8 Li1 N10 C37 64.9(8) . . . . ?
N9 Li1 N10 C37 -178.8(5) . . . . ?
N7 Li1 N10 C41 -151.4(6) . . . . ?
N8 Li1 N10 C41 -45.5(9) . . . . ?
N9 Li1 N10 C41 70.8(6) . . . . ?
N13 Li2 N11 C75 80.2(6) . . . . ?
N14 Li2 N11 C75 -174.5(6) . . . . ?
N12 Li2 N11 C75 -59.8(5) . . . . ?
N13 Li2 N11 C67 -38.7(6) . . . . ?
N14 Li2 N11 C67 66.6(7) . . . . ?
N12 Li2 N11 C67 -178.7(4) . . . . ?
N13 Li2 N11 C71 -155.5(5) . . . . ?
N14 Li2 N11 C71 -50.2(8) . . . . ?
N12 Li2 N11 C71 64.5(5) . . . . ?
N11 Li2 N12 C76 -60.3(5) . . . . ?
N13 Li2 N12 C76 -178.7(7) . . . . ?
N14 Li2 N12 C76 74.6(5) . . . . ?
N11 Li2 N12 C81 -179.2(4) . . . . ?
N13 Li2 N12 C81 62.5(8) . . . . ?
N14 Li2 N12 C81 -44.2(6) . . . . ?
N11 Li2 N12 C77 57.0(5) . . . . ?
N13 Li2 N12 C77 -61.3(8) . . . . ?
N14 Li2 N12 C77 -168.0(4) . . . . ?
N11 Li2 N13 C90 86.3(6) . . . . ?
N14 Li2 N13 C90 -49.2(5) . . . . ?
N12 Li2 N13 C90 -165.8(6) . . . . ?
N11 Li2 N13 C82 -38.9(6) . . . . ?
N14 Li2 N13 C82 -174.3(4) . . . . ?
N12 Li2 N13 C82 69.0(8) . . . . ?
N11 Li2 N13 C86 -155.2(5) . . . . ?
N14 Li2 N13 C86 69.4(4) . . . . ?
N12 Li2 N13 C86 -47.3(8) . . . . ?
N11 Li2 N14 C92 -69.4(8) . . . . ?
N13 Li2 N14 C92 47.6(5) . . . . ?
N12 Li2 N14 C92 -172.7(5) . . . . ?
N11 Li2 N14 C96 63.0(8) . . . . ?
N13 Li2 N14 C96 180.0(5) . . . . ?
N12 Li2 N14 C96 -40.3(6) . . . . ?
N11 Li2 N14 C91 175.1(6) . . . . ?
N13 Li2 N14 C91 -67.9(4) . . . . ?
N12 Li2 N14 C91 71.8(5) . . . . ?
C45 N10 C37 C38 83.7(9) . . . . ?
C41 N10 C37 C38 -48.9(9) . . . . ?
Li1 N10 C37 C38 -158.2(7) . . . . ?
N10 C37 C38 C39 55.4(12) . . . . ?
C37 C38 C39 C40 -58.3(11) . . . . ?
C38 C39 C40 C41 59.5(11) . . . . ?
C39 C40 C41 C42 -171.9(8) . . . . ?
C39 C40 C41 N10 -55.9(10) . . . . ?
C45 N10 C41 C42 44.8(10) . . . . ?
C37 N10 C41 C42 171.4(7) . . . . ?
Li1 N10 C41 C42 -82.2(7) . . . . ?
C45 N10 C41 C40 -78.6(10) . . . . ?
C37 N10 C41 C40 48.0(9) . . . . ?
Li1 N10 C41 C40 154.4(7) . . . . ?
C40 C41 C42 C43 68.5(12) . . . . ?
N10 C41 C42 C43 -54.4(10) . . . . ?
C40 C41 C42 C46 -162.9(7) . . . . ?
N10 C41 C42 C46 74.1(9) . . . . ?
C41 C42 C43 C44 66.4(12) . . . . ?
C46 C42 C43 C44 -67.2(10) . . . . ?
C42 C43 C44 C47 68.4(11) . . . . ?
C42 C43 C44 C45 -57.3(11) . . . . ?
C37 N10 C45 C44 -173.5(6) . . . . ?
C41 N10 C45 C44 -48.7(10) . . . . ?
Li1 N10 C45 C44 75.2(7) . . . . ?
C47 C44 C45 N10 -69.3(10) . . . . ?
C43 C44 C45 N10 51.7(9) . . . . ?
C51 N9 C46 C42 -172.6(8) . . . . ?
C47 N9 C46 C42 -53.6(9) . . . . ?
Li1 N9 C46 C42 64.3(8) . . . . ?
C43 C42 C46 N9 64.5(9) . . . . ?
C41 C42 C46 N9 -71.1(11) . . . . ?
C45 C44 C47 C48 -63.0(11) . . . . ?
C43 C44 C47 C48 176.3(8) . . . . ?
C45 C44 C47 N9 62.4(9) . . . . ?
C43 C44 C47 N9 -58.3(9) . . . . ?
C46 N9 C47 C48 -174.8(7) . . . . ?
C51 N9 C47 C48 -58.2(9) . . . . ?
Li1 N9 C47 C48 71.0(8) . . . . ?
C46 N9 C47 C44 51.6(8) . . . . ?
C51 N9 C47 C44 168.2(7) . . . . ?
Li1 N9 C47 C44 -62.6(8) . . . . ?
C44 C47 C48 C49 -165.1(8) . . . . ?
N9 C47 C48 C49 66.4(8) . . . . ?
C47 C48 C49 C50 -63.1(10) . . . . ?
C48 C49 C50 C51 47.8(11) . . . . ?
C49 C50 C51 N9 -45.6(12) . . . . ?
C46 N9 C51 C50 167.1(8) . . . . ?
C47 N9 C51 C50 50.5(11) . . . . ?
Li1 N9 C51 C50 -76.2(10) . . . . ?
C60 N7 C52 C53 76.8(8) . . . . ?
C56 N7 C52 C53 -43.9(8) . . . . ?
Li1 N7 C52 C53 -156.4(6) . . . . ?
N7 C52 C53 C54 53.5(9) . . . . ?
C52 C53 C54 C55 -57.2(8) . . . . ?
C53 C54 C55 C56 59.1(9) . . . . ?
C54 C55 C56 C57 177.0(7) . . . . ?
C54 C55 C56 N7 -53.7(9) . . . . ?
C60 N7 C56 C55 -78.6(7) . . . . ?
C52 N7 C56 C55 43.0(7) . . . . ?
Li1 N7 C56 C55 159.0(6) . . . . ?
C60 N7 C56 C57 52.3(7) . . . . ?
C52 N7 C56 C57 173.8(6) . . . . ?
Li1 N7 C56 C57 -70.1(7) . . . . ?
C55 C56 C57 C61 -170.4(7) . . . . ?
N7 C56 C57 C61 58.0(9) . . . . ?
C55 C56 C57 C58 69.1(8) . . . . ?
N7 C56 C57 C58 -62.4(8) . . . . ?
C61 C57 C58 C59 -61.7(8) . . . . ?
C56 C57 C58 C59 65.9(8) . . . . ?
C57 C58 C59 C62 64.9(8) . . . . ?
C57 C58 C59 C60 -58.3(8) . . . . ?
C52 N7 C60 C59 -166.8(6) . . . . ?
C56 N7 C60 C59 -47.6(8) . . . . ?
Li1 N7 C60 C59 69.0(8) . . . . ?
C58 C59 C60 N7 52.0(9) . . . . ?
C62 C59 C60 N7 -66.1(10) . . . . ?
C58 C57 C61 N8 57.4(9) . . . . ?
C56 C57 C61 N8 -64.3(10) . . . . ?
C62 N8 C61 C57 -53.7(8) . . . . ?
C66 N8 C61 C57 -169.1(6) . . . . ?
Li1 N8 C61 C57 74.4(7) . . . . ?
C66 N8 C62 C59 168.9(6) . . . . ?
C61 N8 C62 C59 56.3(8) . . . . ?
Li1 N8 C62 C59 -55.6(9) . . . . ?
C66 N8 C62 C63 -66.1(7) . . . . ?
C61 N8 C62 C63 -178.7(5) . . . . ?
Li1 N8 C62 C63 69.4(7) . . . . ?
C58 C59 C62 N8 -65.3(8) . . . . ?
C60 C59 C62 N8 55.0(9) . . . . ?
C58 C59 C62 C63 175.1(7) . . . . ?
C60 C59 C62 C63 -64.6(9) . . . . ?
N8 C62 C63 C64 68.9(8) . . . . ?
C59 C62 C63 C64 -165.7(7) . . . . ?
C62 C63 C64 C65 -57.3(9) . . . . ?
C63 C64 C65 C66 49.0(9) . . . . ?
C64 C65 C66 N8 -52.0(9) . . . . ?
C62 N8 C66 C65 61.5(8) . . . . ?
C61 N8 C66 C65 174.6(7) . . . . ?
Li1 N8 C66 C65 -78.9(7) . . . . ?
C75 N11 C67 C68 75.4(7) . . . . ?
C71 N11 C67 C68 -50.4(7) . . . . ?
Li2 N11 C67 C68 -166.6(5) . . . . ?
N11 C67 C68 C69 57.1(8) . . . . ?
C67 C68 C69 C70 -58.9(8) . . . . ?
C68 C69 C70 C71 59.0(8) . . . . ?
C75 N11 C71 C72 48.5(7) . . . . ?
C67 N11 C71 C72 173.1(5) . . . . ?
Li2 N11 C71 C72 -73.7(6) . . . . ?
C75 N11 C71 C70 -78.4(7) . . . . ?
C67 N11 C71 C70 46.2(6) . . . . ?
Li2 N11 C71 C70 159.4(5) . . . . ?
C69 C70 C71 C72 -177.7(6) . . . . ?
C69 C70 C71 N11 -54.0(8) . . . . ?
N11 C71 C72 C73 -58.9(7) . . . . ?
C70 C71 C72 C73 66.1(8) . . . . ?
N11 C71 C72 C76 67.6(7) . . . . ?
C70 C71 C72 C76 -167.4(5) . . . . ?
C71 C72 C73 C74 66.1(8) . . . . ?
C76 C72 C73 C74 -64.3(8) . . . . ?
C72 C73 C74 C75 -60.4(8) . . . . ?
C72 C73 C74 C77 67.1(7) . . . . ?
C67 N11 C75 C74 -173.4(5) . . . . ?
C71 N11 C75 C74 -49.5(7) . . . . ?
Li2 N11 C75 C74 72.1(6) . . . . ?
C73 C74 C75 N11 55.4(7) . . . . ?
C77 C74 C75 N11 -66.0(8) . . . . ?
C81 N12 C76 C72 -164.4(5) . . . . ?
C77 N12 C76 C72 -50.4(7) . . . . ?
Li2 N12 C76 C72 69.0(6) . . . . ?
C73 C72 C76 N12 58.8(7) . . . . ?
C71 C72 C76 N12 -69.5(8) . . . . ?
C75 C74 C77 C78 -63.8(8) . . . . ?
C73 C74 C77 C78 174.6(5) . . . . ?
C75 C74 C77 N12 59.3(7) . . . . ?
C73 C74 C77 N12 -62.3(6) . . . . ?
C76 N12 C77 C78 -178.9(5) . . . . ?
C81 N12 C77 C78 -64.7(6) . . . . ?
Li2 N12 C77 C78 65.7(6) . . . . ?
C76 N12 C77 C74 52.9(6) . . . . ?
C81 N12 C77 C74 167.0(5) . . . . ?
Li2 N12 C77 C74 -62.6(6) . . . . ?
C74 C77 C78 C79 -169.4(5) . . . . ?
N12 C77 C78 C79 64.9(6) . . . . ?
C77 C78 C79 C80 -58.6(8) . . . . ?
C78 C79 C80 C81 50.5(8) . . . . ?
C76 N12 C81 C80 176.1(5) . . . . ?
C77 N12 C81 C80 60.6(7) . . . . ?
Li2 N12 C81 C80 -65.7(7) . . . . ?
C79 C80 C81 N12 -54.5(8) . . . . ?
C90 N13 C82 C83 74.0(8) . . . . ?
C86 N13 C82 C83 -48.5(8) . . . . ?
Li2 N13 C82 C83 -160.4(6) . . . . ?
N13 C82 C83 C84 59.3(8) . . . . ?
C82 C83 C84 C85 -59.8(8) . . . . ?
C83 C84 C85 C86 56.8(9) . . . . ?
C84 C85 C86 C87 -178.9(6) . . . . ?
C84 C85 C86 N13 -48.2(9) . . . . ?
C90 N13 C86 C85 -83.0(7) . . . . ?
C82 N13 C86 C85 40.9(7) . . . . ?
Li2 N13 C86 C85 156.4(5) . . . . ?
C90 N13 C86 C87 49.6(7) . . . . ?
C82 N13 C86 C87 173.4(5) . . . . ?
Li2 N13 C86 C87 -71.0(6) . . . . ?
C85 C86 C87 C91 -166.9(6) . . . . ?
N13 C86 C87 C91 61.6(8) . . . . ?
C85 C86 C87 C88 71.4(8) . . . . ?
N13 C86 C87 C88 -60.2(7) . . . . ?
C86 C87 C88 C89 66.6(7) . . . . ?
C91 C87 C88 C89 -60.5(7) . . . . ?
C87 C88 C89 C92 64.8(7) . . . . ?
C87 C88 C89 C90 -62.2(7) . . . . ?
C82 N13 C90 C89 -170.2(5) . . . . ?
C86 N13 C90 C89 -47.9(7) . . . . ?
Li2 N13 C90 C89 66.6(7) . . . . ?
C92 C89 C90 N13 -65.7(9) . . . . ?
C88 C89 C90 N13 56.1(8) . . . . ?
C92 N14 C91 C87 -50.9(7) . . . . ?
C96 N14 C91 C87 -166.9(5) . . . . ?
Li2 N14 C91 C87 74.2(6) . . . . ?
C86 C87 C91 N14 -66.5(8) . . . . ?
C88 C87 C91 N14 55.9(7) . . . . ?
C96 N14 C92 C89 168.1(6) . . . . ?
C91 N14 C92 C89 54.2(7) . . . . ?
Li2 N14 C92 C89 -57.2(7) . . . . ?
C96 N14 C92 C93 -63.5(7) . . . . ?
C91 N14 C92 C93 -177.4(5) . . . . ?
Li2 N14 C92 C93 71.1(6) . . . . ?
C88 C89 C92 N14 -64.7(7) . . . . ?
C90 C89 C92 N14 57.6(9) . . . . ?
C88 C89 C92 C93 170.9(5) . . . . ?
C90 C89 C92 C93 -66.9(8) . . . . ?
N14 C92 C93 C94 63.3(7) . . . . ?
C89 C92 C93 C94 -168.4(5) . . . . ?
C92 C93 C94 C95 -55.0(7) . . . . ?
C93 C94 C95 C96 49.6(8) . . . . ?
C92 N14 C96 C95 60.6(7) . . . . ?
C91 N14 C96 C95 175.2(5) . . . . ?
Li2 N14 C96 C95 -76.6(7) . . . . ?
C94 C95 C96 N14 -53.2(8) . . . . ?
C103 C98 C99 C100 -3.0(10) . . . . ?
C97 C98 C99 C100 179.9(6) . . . . ?
C98 C99 C100 C101 3.2(10) . . . . ?
C99 C100 C101 C102 -2.9(10) . . . . ?
C100 C101 C102 C103 2.5(10) . . . . ?
C99 C98 C103 C102 2.7(10) . . . . ?
C97 C98 C103 C102 179.8(6) . . . . ?
C101 C102 C103 C98 -2.5(10) . . . . ?
C110 C105 C106 C107 0.2(10) . . . . ?
C104 C105 C106 C107 -176.3(7) . . . . ?
C105 C106 C107 C108 0.2(12) . . . . ?
C106 C107 C108 C109 -0.2(12) . . . . ?
C107 C108 C109 C110 -0.2(12) . . . . ?
C108 C109 C110 C105 0.6(12) . . . . ?
C106 C105 C110 C109 -0.6(11) . . . . ?
C104 C105 C110 C109 176.0(7) . . . . ?
